data_1570511
loop_
_publ_author_name
'Wang, Hui'
'Liu, Hui'
'Wang, Mingsen'
'Hou, Jiaheng'
'Li, Yongjun'
'Wang, Yuancheng'
'Zhao, Yingjie'

_publ_section_title
;
 Cucurbituril-based supramolecular host-guest complexes: single-crystal
 structures and dual-state fluorescence enhancement.
;
_journal_issue 2
_journal_name_full 'Chemical science'
_journal_page_first 458
_journal_page_last 465
_journal_paper_doi 10.1039/d3sc04813f
_journal_volume 15
_journal_year 2024
_chemical_formula_sum 'C148 H142 I4 N60 O28'
_chemical_formula_weight 3716.81
_chemical_name_common M1_CB[7]
_chemical_name_systematic M1_CB[7]
_space_group_crystal_system triclinic
_space_group_IT_number 2
_space_group_name_Hall '-P 1'
_space_group_name_H-M_alt 'P -1'
_atom_sites_solution_hydrogens geom
_audit_creation_method SHELXL-2019/2
_audit_update_record
;
2023-07-31 deposited with the CCDC.	2023-11-29 downloaded from the CCDC.
;
_cell_angle_alpha 75.072(5)
_cell_angle_beta 85.004(4)
_cell_angle_gamma 77.546(5)
_cell_formula_units_Z 1
_cell_length_a 13.1070(7)
_cell_length_b 17.0258(10)
_cell_length_c 25.9476(13)
_cell_measurement_reflns_used 16198
_cell_measurement_temperature 170(2)
_cell_measurement_theta_max 66.1950
_cell_measurement_theta_min 2.7180
_cell_volume 5460.3(5)
_computing_structure_refinement 'SHELXL-2019/2 (Sheldrick, 2019)'
_diffrn_ambient_temperature 170(2)
_diffrn_measured_fraction_theta_full 0.998
_diffrn_measured_fraction_theta_max 0.998
_diffrn_measurement_device_type 'XtaLAB Synergy R, HyPix'
_diffrn_radiation_type CuK\a
_diffrn_radiation_wavelength 1.54184
_diffrn_reflns_av_R_equivalents 0.0291
_diffrn_reflns_av_unetI/netI 0.0319
_diffrn_reflns_Laue_measured_fraction_full 0.998
_diffrn_reflns_Laue_measured_fraction_max 0.998
_diffrn_reflns_limit_h_max 15
_diffrn_reflns_limit_h_min -15
_diffrn_reflns_limit_k_max 19
_diffrn_reflns_limit_k_min -19
_diffrn_reflns_limit_l_max 30
_diffrn_reflns_limit_l_min -29
_diffrn_reflns_number 72749
_diffrn_reflns_point_group_measured_fraction_full 0.998
_diffrn_reflns_point_group_measured_fraction_max 0.998
_diffrn_reflns_theta_full 63.691
_diffrn_reflns_theta_max 63.691
_diffrn_reflns_theta_min 3.528
_exptl_absorpt_coefficient_mu 5.038
_exptl_crystal_colour yellowgreen
_exptl_crystal_density_diffrn 1.130
_exptl_crystal_description block
_exptl_crystal_F_000 1886
_refine_diff_density_max 0.692
_refine_diff_density_min -0.388
_refine_diff_density_rms 0.081
_refine_ls_extinction_method none
_refine_ls_goodness_of_fit_ref 1.045
_refine_ls_hydrogen_treatment constr
_refine_ls_matrix_type full
_refine_ls_number_parameters 1125
_refine_ls_number_reflns 17947
_refine_ls_number_restraints 1940
_refine_ls_restrained_S_all 1.019
_refine_ls_R_factor_all 0.2256
_refine_ls_R_factor_gt 0.1841
_refine_ls_shift/su_max 0.009
_refine_ls_shift/su_mean 0.001
_refine_ls_structure_factor_coef Fsqd
_refine_ls_weighting_details 'w=1/[\s^2^(Fo^2^)+(0.0400P)^2^+20.0000P] where P=(Fo^2^+2Fc^2^)/3'
_refine_ls_weighting_scheme calc
_refine_ls_wR_factor_gt 0.3377
_refine_ls_wR_factor_ref 0.3531
_reflns_Friedel_coverage 0.000
_reflns_number_gt 9121
_reflns_number_total 17947
_reflns_threshold_expression 'I > 2\s(I)'
_cod_data_source_file d3sc04813f2.cif
_cod_data_source_block TX13207_auto_sq_sq
_cod_depositor_comments 'Adding full bibliography for 1570510--1570512.cif.'
_cod_database_code 1570511
_shelx_shelxl_version_number 2019/2
_shelx_space_group_comment
;
The symmetry employed for this shelxl refinement is uniquely defined
by the following loop, which should always be used as a source of
symmetry information in preference to the above space-group names.
They are only intended as comments.
;

loop_
_space_group_symop_operation_xyz
'x, y, z'
'-x, -y, -z'

loop_
_atom_site_label
_atom_site_type_symbol
_atom_site_fract_x
_atom_site_fract_y
_atom_site_fract_z
_atom_site_U_iso_or_equiv
_atom_site_adp_type
_atom_site_occupancy
_atom_site_site_symmetry_order
_atom_site_calc_flag
_atom_site_refinement_flags_posn
_atom_site_refinement_flags_adp
_atom_site_refinement_flags_occupancy
_atom_site_disorder_assembly
_atom_site_disorder_group
O1_1 O 0.7225(7) 0.9830(6) 0.8908(3) 0.206(4) Uani 1 1 d D U . . .
O2_1 O 0.4572(8) 1.1054(6) 0.6934(3) 0.208(4) Uani 1 1 d D U . . .
N1_1 N 0.7192(7) 1.0635(7) 0.8036(3) 0.174(4) Uani 1 1 d D U . . .
N2_1 N 0.5786(8) 1.0808(6) 0.8560(3) 0.190(4) Uani 1 1 d D U . . .
N3_1 N 0.6146(8) 1.1016(8) 0.7264(3) 0.194(4) Uani 1 1 d D U . . .
N4_1 N 0.4747(8) 1.1275(7) 0.7764(3) 0.198(5) Uani 1 1 d D U . . .
C1_1 C 0.6803(9) 1.0370(8) 0.8535(4) 0.164(4) Uani 1 1 d D U . . .
C2_1 C 0.6544(8) 1.1251(7) 0.7700(3) 0.188(5) Uani 1 1 d D U . . .
H2_1 H 0.685993 1.175389 0.756565 0.225 Uiso 1 1 calc R U . . .
C3_1 C 0.5537(8) 1.1434(7) 0.8048(3) 0.190(5) Uani 1 1 d D U . . .
H3_1 H 0.538282 1.201536 0.809234 0.228 Uiso 1 1 calc R U . . .
C4_1 C 0.5083(9) 1.1102(9) 0.7287(4) 0.194(5) Uani 1 1 d D U . . .
C5_1 C 0.5177(10) 1.0774(10) 0.9037(4) 0.197(5) Uani 1 1 d D U . . .
H5A_1 H 0.562649 1.044216 0.933665 0.236 Uiso 1 1 calc R U . . .
H5B_1 H 0.496314 1.134418 0.908717 0.236 Uiso 1 1 calc R U . . .
C6_1 C 0.3643(9) 1.1586(9) 0.7867(5) 0.203(5) Uani 1 1 d D U . . .
H6A_1 H 0.355262 1.211264 0.797763 0.243 Uiso 1 1 calc R U . . .
H6B_1 H 0.324943 1.169516 0.753891 0.243 Uiso 1 1 calc R U . . .
O1_2 O 0.4978(7) 0.9243(6) 0.9705(3) 0.207(4) Uani 1 1 d D U . . .
O2_2 O 0.2372(10) 1.0465(7) 0.7743(3) 0.279(6) Uani 1 1 d D U . . .
N1_2 N 0.4306(8) 1.0451(7) 0.9072(4) 0.199(5) Uani 1 1 d D U . . .
N2_2 N 0.3265(9) 0.9594(7) 0.9467(4) 0.234(6) Uani 1 1 d D U . . .
N3_2 N 0.3247(11) 1.0970(8) 0.8288(4) 0.228(5) Uani 1 1 d D U . . .
N4_2 N 0.2293(10) 1.0065(8) 0.8655(4) 0.243(6) Uani 1 1 d D U . . .
C1_2 C 0.4282(9) 0.9719(8) 0.9427(5) 0.196(5) Uani 1 1 d D U . . .
C2_2 C 0.3362(10) 1.0882(7) 0.8857(4) 0.217(5) Uani 1 1 d D U . . .
H2_2 H 0.314564 1.142853 0.895150 0.260 Uiso 1 1 calc R U . . .
C3_2 C 0.2587(9) 1.0297(7) 0.9107(4) 0.230(6) Uani 1 1 d D U . . .
H3_2 H 0.197487 1.057096 0.929911 0.276 Uiso 1 1 calc R U . . .
C4_2 C 0.2640(15) 1.0482(11) 0.8173(4) 0.248(7) Uani 1 1 d D U . . .
C5_2 C 0.2891(13) 0.9001(10) 0.9879(6) 0.252(7) Uani 1 1 d D U . . .
H5A_2 H 0.220689 0.924323 1.002505 0.302 Uiso 1 1 calc R U . . .
H5B_2 H 0.339108 0.877969 1.017106 0.302 Uiso 1 1 calc R U . . .
C6_2 C 0.1402(12) 0.9679(10) 0.8664(6) 0.261(7) Uani 1 1 d D U . . .
H6A_2 H 0.084109 0.987474 0.890963 0.313 Uiso 1 1 calc R U . . .
H6B_2 H 0.111963 0.981942 0.830248 0.313 Uiso 1 1 calc R U . . .
O1_3 O 0.4243(9) 0.7347(6) 0.9990(5) 0.286(7) Uani 1 1 d D U . . .
O2_3 O 0.1581(7) 0.8566(6) 0.8021(3) 0.234(5) Uani 1 1 d D U . . .
N1_3 N 0.2790(10) 0.8364(7) 0.9630(5) 0.240(6) Uani 1 1 d D U . . .
N2_3 N 0.2972(9) 0.7069(6) 0.9569(5) 0.262(6) Uani 1 1 d D U . . .
N3_3 N 0.1757(13) 0.8836(6) 0.8836(4) 0.259(6) Uani 1 1 d D U . . .
N4_3 N 0.1843(10) 0.7564(6) 0.8820(4) 0.241(5) Uani 1 1 d D U . . .
C1_3 C 0.3414(11) 0.7599(7) 0.9763(7) 0.264(7) Uani 1 1 d D U . . .
C2_3 C 0.1869(10) 0.8409(7) 0.9402(4) 0.252(6) Uani 1 1 d D U . . .
H2_3 H 0.125156 0.861006 0.962225 0.302 Uiso 1 1 calc R U . . .
C3_3 C 0.1914(9) 0.7497(7) 0.9374(4) 0.246(6) Uani 1 1 d D U . . .
H3_3 H 0.134416 0.724908 0.959414 0.295 Uiso 1 1 calc R U . . .
C4_3 C 0.1716(13) 0.8347(7) 0.8500(4) 0.220(6) Uani 1 1 d D U . . .
C5_3 C 0.3310(13) 0.6202(7) 0.9719(7) 0.298(7) Uani 1 1 d D U . . .
H5A_3 H 0.272335 0.595314 0.990875 0.358 Uiso 1 1 calc R U . . .
H5B_3 H 0.387961 0.606703 0.997383 0.358 Uiso 1 1 calc R U . . .
C6_3 C 0.1673(13) 0.6897(8) 0.8606(5) 0.283(7) Uani 1 1 d D U . . .
H6A_3 H 0.118543 0.659771 0.885354 0.339 Uiso 1 1 calc R U . . .
H6B_3 H 0.132380 0.714524 0.826193 0.339 Uiso 1 1 calc R U . . .
O1_4 O 0.5444(9) 0.5579(6) 0.9471(5) 0.300(7) Uani 1 1 d D U . . .
O2_4 O 0.2521(9) 0.6630(6) 0.7616(4) 0.259(6) Uani 1 1 d D U . . .
N1_4 N 0.3679(9) 0.5823(7) 0.9285(4) 0.282(6) Uani 1 1 d D U . . .
N2_4 N 0.4839(9) 0.5077(8) 0.8851(5) 0.322(6) Uani 1 1 d D U . . .
N3_4 N 0.2578(10) 0.6309(7) 0.8522(4) 0.273(6) Uani 1 1 d D U . . .
N4_4 N 0.3659(10) 0.5504(7) 0.8118(4) 0.301(6) Uani 1 1 d D U . . .
C1_4 C 0.4705(10) 0.5508(9) 0.9244(6) 0.286(7) Uani 1 1 d D U . . .
C2_4 C 0.3032(9) 0.5635(8) 0.8967(4) 0.296(6) Uani 1 1 d D U . . .
H2_4 H 0.248938 0.534493 0.918173 0.355 Uiso 1 1 calc R U . . .
C3_4 C 0.3803(10) 0.5065(7) 0.8664(5) 0.307(7) Uani 1 1 d D U . . .
H3_4 H 0.365648 0.449294 0.874072 0.368 Uiso 1 1 calc R U . . .
C4_4 C 0.2862(12) 0.6175(8) 0.8031(5) 0.274(7) Uani 1 1 d D U . . .
C5_4 C 0.5781(12) 0.4535(13) 0.8771(8) 0.364(8) Uani 1 1 d D U . . .
H5A_4 H 0.561200 0.398927 0.878906 0.437 Uiso 1 1 calc R U . . .
H5B_4 H 0.622620 0.445913 0.907633 0.437 Uiso 1 1 calc R U . . .
C6_4 C 0.4188(15) 0.5163(11) 0.7685(6) 0.332(7) Uani 1 1 d D U . . .
H6A_4 H 0.415331 0.456761 0.777506 0.399 Uiso 1 1 calc R U . . .
H6B_4 H 0.377177 0.543288 0.736289 0.399 Uiso 1 1 calc R U . . .
O1_5 O 0.7797(13) 0.5067(9) 0.8647(5) 0.417(11) Uani 1 1 d D U . . .
O2_5 O 0.4901(10) 0.6295(6) 0.6799(5) 0.300(7) Uani 1 1 d D U . . .
N1_5 N 0.6417(12) 0.4756(12) 0.8277(5) 0.373(8) Uani 1 1 d D U . . .
N2_5 N 0.7783(11) 0.5071(12) 0.7764(5) 0.360(7) Uani 1 1 d D U . . .
N3_5 N 0.5263(10) 0.5218(10) 0.7535(6) 0.347(7) Uani 1 1 d D U . . .
N4_5 N 0.6583(10) 0.5589(10) 0.7031(5) 0.337(7) Uani 1 1 d D U . . .
C1_5 C 0.7349(15) 0.4977(16) 0.8277(6) 0.367(9) Uani 1 1 d D U . . .
C2_5 C 0.6162(11) 0.4636(8) 0.7804(6) 0.383(8) Uani 1 1 d D U . . .
H2_5 H 0.610961 0.404688 0.784042 0.460 Uiso 1 1 calc R U . . .
C3_5 C 0.7077(10) 0.4880(9) 0.7413(5) 0.370(8) Uani 1 1 d D U . . .
H3_5 H 0.743241 0.442070 0.724575 0.444 Uiso 1 1 calc R U . . .
C4_5 C 0.5524(11) 0.5782(10) 0.7091(7) 0.313(7) Uani 1 1 d D U . . .
C5_5 C 0.8795(12) 0.5228(10) 0.7620(7) 0.348(8) Uani 1 1 d D U . . .
H5A_5 H 0.914510 0.480779 0.742537 0.418 Uiso 1 1 calc R U . . .
H5B_5 H 0.916612 0.509838 0.795712 0.418 Uiso 1 1 calc R U . . .
C6_5 C 0.7119(13) 0.6023(10) 0.6568(7) 0.342(8) Uani 1 1 d D U . . .
H6A_5 H 0.657612 0.631596 0.630455 0.411 Uiso 1 1 calc R U . . .
H6B_5 H 0.757502 0.558881 0.641529 0.411 Uiso 1 1 calc R U . . .
O1_6 O 0.9524(11) 0.6444(7) 0.8020(4) 0.299(7) Uani 1 1 d D U . . .
O2_6 O 0.6677(9) 0.7831(7) 0.6142(4) 0.277(6) Uani 1 1 d D U . . .
N1_6 N 0.9023(13) 0.6053(7) 0.7293(5) 0.328(7) Uani 1 1 d D U . . .
N2_6 N 0.9359(12) 0.7310(7) 0.7188(4) 0.268(6) Uani 1 1 d D U . . .
N3_6 N 0.7782(10) 0.6643(8) 0.6580(6) 0.304(6) Uani 1 1 d D U . . .
N4_6 N 0.8335(10) 0.7812(7) 0.6392(5) 0.281(6) Uani 1 1 d D U . . .
C1_6 C 0.9273(18) 0.6569(10) 0.7559(5) 0.289(8) Uani 1 1 d D U . . .
C2_6 C 0.8860(11) 0.6385(8) 0.6758(5) 0.317(7) Uani 1 1 d D U . . .
H2_6 H 0.929385 0.601853 0.654223 0.380 Uiso 1 1 calc R U . . .
C3_6 C 0.9210(9) 0.7234(8) 0.6640(4) 0.296(7) Uani 1 1 d D U . . .
H3_6 H 0.986277 0.724369 0.641023 0.355 Uiso 1 1 calc R U . . .
C4_6 C 0.7522(11) 0.7464(9) 0.6322(8) 0.297(8) Uani 1 1 d D U . . .
C5_6 C 0.9907(12) 0.7877(9) 0.7293(6) 0.237(6) Uani 1 1 d D U . . .
H5A_6 H 1.051496 0.791570 0.703979 0.285 Uiso 1 1 calc R U . . .
H5B_6 H 1.017684 0.766228 0.765798 0.285 Uiso 1 1 calc R U . . .
C6_6 C 0.8338(13) 0.8675(8) 0.6131(6) 0.256(7) Uani 1 1 d D U . . .
H6A_6 H 0.901664 0.870470 0.593546 0.308 Uiso 1 1 calc R U . . .
H6B_6 H 0.778606 0.887097 0.586368 0.308 Uiso 1 1 calc R U . . .
O1_7 O 0.9047(6) 0.8595(7) 0.8161(3) 0.217(5) Uani 1 1 d D U . . .
O2_7 O 0.6519(8) 0.9891(6) 0.6190(4) 0.228(5) Uani 1 1 d D U . . .
N1_7 N 0.9245(9) 0.8733(6) 0.7246(3) 0.185(4) Uani 1 1 d D U . . .
N2_7 N 0.8442(9) 0.9816(6) 0.7557(3) 0.180(4) Uani 1 1 d D U . . .
N3_7 N 0.8179(8) 0.9227(7) 0.6464(4) 0.197(4) Uani 1 1 d D U . . .
N4_7 N 0.7450(8) 1.0328(6) 0.6750(4) 0.187(4) Uani 1 1 d D U . . .
C1_7 C 0.8949(11) 0.8986(7) 0.7699(4) 0.172(4) Uani 1 1 d D U . . .
C2_7 C 0.8983(8) 0.9321(7) 0.6783(4) 0.186(5) Uani 1 1 d D U . . .
H2_7 H 0.962329 0.941636 0.655643 0.223 Uiso 1 1 calc R U . . .
C3_7 C 0.8451(9) 1.0114(6) 0.6967(3) 0.187(5) Uani 1 1 d D U . . .
H3_7 H 0.885056 1.056996 0.683817 0.224 Uiso 1 1 calc R U . . .
C4_7 C 0.7292(10) 0.9830(8) 0.6437(6) 0.203(6) Uani 1 1 d D U . . .
C5_7 C 0.8215(11) 1.0325(8) 0.7916(4) 0.194(5) Uani 1 1 d D U . . .
H5A_7 H 0.855009 1.000752 0.825565 0.233 Uiso 1 1 calc R U . . .
H5B_7 H 0.856139 1.080311 0.777343 0.233 Uiso 1 1 calc R U . . .
C6_7 C 0.6696(10) 1.1092(8) 0.6742(5) 0.194(5) Uani 1 1 d D U . . .
H6A_7 H 0.619015 1.119312 0.645862 0.233 Uiso 1 1 calc R U . . .
H6B_7 H 0.705798 1.156519 0.666582 0.233 Uiso 1 1 calc R U . . .
N1_8 N 0.6251(9) 0.7855(9) 0.8514(4) 0.289(7) Uani 1 1 d DG U . . .
C1_8 C 0.6327(9) 0.8482(8) 0.8057(6) 0.271(8) Uani 1 1 d G U . . .
H1_8 H 0.683563 0.881406 0.802869 0.325 Uiso 1 1 calc R U . . .
C2_8 C 0.5660(11) 0.8622(7) 0.7640(4) 0.265(8) Uani 1 1 d G U . . .
H2_8 H 0.571273 0.905062 0.732711 0.318 Uiso 1 1 calc R U . . .
C3_8 C 0.4917(9) 0.8136(9) 0.7681(4) 0.233(7) Uani 1 1 d DG U . . .
C4_8 C 0.4840(9) 0.7509(8) 0.8138(6) 0.285(9) Uani 1 1 d G U . . .
H4_8 H 0.433169 0.717637 0.816644 0.342 Uiso 1 1 calc R U . . .
C5_8 C 0.5507(11) 0.7368(8) 0.8555(4) 0.314(9) Uani 1 1 d G U . . .
H5_8 H 0.545459 0.693980 0.886803 0.377 Uiso 1 1 calc R U . . .
C6_8 C 0.6975(18) 0.7650(17) 0.8973(8) 0.428(18) Uani 1 1 d D U . . .
H6A_8 H 0.678657 0.719110 0.925380 0.642 Uiso 1 1 calc R U . . .
H6B_8 H 0.769735 0.748821 0.884700 0.642 Uiso 1 1 calc R U . . .
H6C_8 H 0.690989 0.813845 0.911668 0.642 Uiso 1 1 calc R U . . .
C7_8 C 0.4137(10) 0.8164(10) 0.7273(5) 0.197(6) Uani 1 1 d D U . . .
H7_8 H 0.366305 0.779554 0.733620 0.237 Uiso 1 1 calc R U . . .
C8_8 C 0.4166(10) 0.8706(10) 0.6849(5) 0.212(6) Uani 1 1 d D U . . .
H8_8 H 0.468896 0.903235 0.677693 0.254 Uiso 1 1 calc R U . . .
C9_8 C 0.3312(6) 0.8823(6) 0.6445(3) 0.191(5) Uani 1 1 d DG U . . .
C10_8 C 0.3339(7) 0.9521(6) 0.6028(4) 0.206(6) Uani 1 1 d G U . . .
H10_8 H 0.388127 0.982087 0.600300 0.247 Uiso 1 1 calc R U . . .
C11_8 C 0.2572(8) 0.9779(4) 0.5649(3) 0.201(6) Uani 1 1 d G U . . .
H11_8 H 0.259066 1.025625 0.536389 0.241 Uiso 1 1 calc R U . . .
C12_8 C 0.1778(6) 0.9340(5) 0.5686(2) 0.161(4) Uani 1 1 d G U . . .
C13_8 C 0.1751(6) 0.8642(5) 0.6103(3) 0.165(4) Uani 1 1 d G U . . .
H13_8 H 0.120860 0.834197 0.612803 0.198 Uiso 1 1 calc R U . . .
C14_8 C 0.2518(7) 0.8384(4) 0.6482(2) 0.164(4) Uani 1 1 d G U . . .
H14_8 H 0.249921 0.790657 0.676715 0.196 Uiso 1 1 calc R U . . .
C15_8 C 0.0856(9) 0.9668(8) 0.5323(4) 0.149(4) Uani 1 1 d . U . . .
C16_8 C 0.0679(9) 0.9272(7) 0.4958(4) 0.145(4) Uani 1 1 d . U . . .
C17_8 C 0.1417(6) 0.8487(4) 0.4902(3) 0.156(4) Uani 1 1 d G U . . .
C18_8 C 0.2407(7) 0.8507(5) 0.4665(3) 0.168(4) Uani 1 1 d G U . . .
H18_8 H 0.264881 0.901376 0.456340 0.202 Uiso 1 1 calc R U . . .
C19_8 C 0.3042(5) 0.7784(6) 0.4576(2) 0.166(5) Uani 1 1 d G U . . .
H19_8 H 0.371893 0.779678 0.441420 0.200 Uiso 1 1 calc R U . . .
C20_8 C 0.2688(7) 0.7041(5) 0.4725(3) 0.178(5) Uani 1 1 d DG U . . .
C21_8 C 0.1698(8) 0.7022(4) 0.4962(3) 0.195(5) Uani 1 1 d G U . . .
H21_8 H 0.145574 0.651484 0.506298 0.234 Uiso 1 1 calc R U . . .
C22_8 C 0.1062(5) 0.7745(6) 0.5050(3) 0.173(5) Uani 1 1 d G U . . .
H22_8 H 0.038560 0.773181 0.521218 0.208 Uiso 1 1 calc R U . . .
C23_8 C 0.3471(13) 0.6303(9) 0.4589(5) 0.221(7) Uani 1 1 d D U . . .
H23_8 H 0.411571 0.638750 0.440826 0.266 Uiso 1 1 calc R U . . .
C24_8 C 0.3252(15) 0.5545(10) 0.4724(6) 0.260(8) Uani 1 1 d D U . . .
H24_8 H 0.261504 0.545050 0.490970 0.312 Uiso 1 1 calc R U . . .
C25_8 C 0.4057(9) 0.4823(7) 0.4573(4) 0.267(8) Uani 1 1 d DG U . . .
C26_8 C 0.4967(11) 0.4883(6) 0.4260(4) 0.280(8) Uani 1 1 d G U . . .
H26_8 H 0.515149 0.540838 0.411917 0.336 Uiso 1 1 calc R U . . .
C27_8 C 0.5608(8) 0.4173(9) 0.4154(4) 0.299(8) Uani 1 1 d G U . . .
H27_8 H 0.622965 0.421448 0.394068 0.359 Uiso 1 1 calc R U . . .
N2_8 N 0.5338(10) 0.3404(7) 0.4361(4) 0.321(8) Uani 1 1 d G U . . .
C28_8 C 0.4428(11) 0.3344(6) 0.4673(5) 0.318(9) Uani 1 1 d G U . . .
H28_8 H 0.424355 0.281864 0.481413 0.381 Uiso 1 1 calc R U . . .
C29_8 C 0.3787(8) 0.4054(9) 0.4779(4) 0.299(8) Uani 1 1 d G U . . .
H29_8 H 0.316538 0.401254 0.499263 0.359 Uiso 1 1 calc R U . . .
C30_8 C 0.5836(16) 0.2621(11) 0.4242(7) 0.365(13) Uani 1 1 d . U . . .
H30A_8 H 0.547747 0.218376 0.444681 0.548 Uiso 1 1 calc R U . . .
H30B_8 H 0.579624 0.266647 0.386000 0.548 Uiso 1 1 calc R U . . .
H30C_8 H 0.657012 0.248333 0.434003 0.548 Uiso 1 1 calc R U . . .
C31_8 C -0.0199(9) 0.9580(7) 0.4639(4) 0.148(4) Uani 1 1 d . U . . .
C32_8 C -0.0343(10) 0.9145(8) 0.4219(5) 0.189(6) Uani 1 1 d . U . . .
H32A_8 H 0.018684 0.863296 0.425542 0.283 Uiso 1 1 calc R U . . .
H32B_8 H -0.104137 0.901143 0.426441 0.283 Uiso 1 1 calc R U . . .
H32C_8 H -0.026905 0.951014 0.386324 0.283 Uiso 1 1 calc R U . . .
I1_9 I 0.7390(2) 0.24103(18) 0.87195(10) 0.2234(15) Uani 0.451(2) 1 d . . P . .
I2_9 I 0.6304(9) 0.3014(5) 0.6979(2) 0.197(4) Uani 0.117(2) 1 d . U P . .
I3_9 I 0.5140(2) 0.34301(11) 0.69271(7) 0.2184(11) Uani 0.602(2) 1 d . U P . .
I4_9 I -0.1289(6) 0.6938(7) 0.5180(2) 0.302(5) Uani 0.224(2) 1 d . U P . .
I5_9 I -0.0514(10) 0.5618(12) 0.5574(5) 0.328(8) Uani 0.132(2) 1 d . U P . .
I6_9 I -0.1024(8) 1.0151(6) 0.2858(3) 0.188(5) Uani 0.109(2) 1 d . . P . .
I7_9 I 0.2486(11) 1.1019(9) 0.6644(4) 0.174(6) Uani 0.073(2) 1 d . . P . .
I8_9 I 0.7168(12) 0.8696(9) 0.9986(5) 0.216(7) Uani 0.085(2) 1 d . U P . .
I9_9 I 0.3810(13) 0.3072(7) 0.8595(6) 0.197(8) Uani 0.071(2) 1 d . . P . .
I10_9 I 0.6623(15) 0.6044(8) 1.0083(7) 0.301(11) Uani 0.092(2) 1 d . U P . .
I11_9 I 0.6144(15) 0.7496(17) 1.0304(7) 0.189(8) Uani 0.0440(19) 1 d . U P . .

loop_
_atom_site_aniso_label
_atom_site_aniso_U_11
_atom_site_aniso_U_22
_atom_site_aniso_U_33
_atom_site_aniso_U_23
_atom_site_aniso_U_13
_atom_site_aniso_U_12
O1_1 0.251(10) 0.242(10) 0.105(5) -0.006(6) -0.045(6) -0.033(8)
O2_1 0.252(10) 0.212(9) 0.133(6) -0.009(6) -0.053(6) -0.011(8)
N1_1 0.199(9) 0.200(9) 0.095(5) -0.014(6) -0.016(5) -0.006(7)
N2_1 0.242(10) 0.184(9) 0.098(5) -0.005(6) 0.002(6) 0.017(7)
N3_1 0.220(9) 0.248(11) 0.091(5) -0.009(6) -0.025(6) -0.029(9)
N4_1 0.232(9) 0.208(10) 0.110(6) 0.025(7) -0.032(7) -0.013(9)
C1_1 0.196(10) 0.191(11) 0.094(6) -0.028(7) -0.028(6) -0.013(8)
C2_1 0.219(10) 0.212(12) 0.099(7) -0.008(7) -0.018(6) -0.006(9)
C3_1 0.248(11) 0.184(11) 0.098(7) 0.002(6) -0.015(6) 0.007(9)
C4_1 0.213(10) 0.209(12) 0.122(8) 0.008(9) -0.047(8) -0.007(11)
C5_1 0.241(12) 0.225(13) 0.082(6) -0.008(8) 0.000(8) 0.007(10)
C6_1 0.255(11) 0.182(12) 0.130(9) 0.013(8) -0.014(9) -0.014(10)
O1_2 0.277(10) 0.187(8) 0.113(6) 0.002(5) -0.047(6) 0.016(7)
O2_2 0.347(15) 0.304(14) 0.142(7) 0.073(8) -0.102(9) -0.087(11)
N1_2 0.243(10) 0.190(10) 0.113(7) 0.011(6) -0.010(7) 0.008(8)
N2_2 0.268(11) 0.223(10) 0.141(8) 0.065(7) -0.040(9) -0.019(9)
N3_2 0.291(13) 0.212(12) 0.129(7) 0.034(7) -0.029(8) -0.025(9)
N4_2 0.261(13) 0.244(12) 0.165(8) 0.069(8) -0.061(9) -0.042(9)
C1_2 0.258(12) 0.188(11) 0.098(8) 0.011(7) -0.027(10) 0.005(10)
C2_2 0.257(12) 0.207(12) 0.130(7) 0.037(8) -0.036(9) -0.008(9)
C3_2 0.235(11) 0.234(14) 0.155(9) 0.052(8) -0.042(9) -0.013(9)
C4_2 0.306(18) 0.241(17) 0.147(8) 0.057(10) -0.067(11) -0.048(11)
C5_2 0.295(16) 0.231(13) 0.172(14) 0.070(9) -0.051(11) -0.059(12)
C6_2 0.275(17) 0.212(11) 0.234(14) 0.069(10) -0.114(12) -0.025(11)
O1_3 0.321(14) 0.195(9) 0.293(13) 0.094(9) -0.197(11) -0.057(9)
O2_3 0.171(7) 0.255(10) 0.209(8) 0.095(7) -0.105(7) -0.044(7)
N1_3 0.256(12) 0.223(10) 0.183(10) 0.079(8) -0.107(9) -0.039(9)
N2_3 0.290(12) 0.197(8) 0.243(11) 0.112(8) -0.157(9) -0.070(8)
N3_3 0.292(13) 0.205(9) 0.218(10) 0.083(8) -0.113(11) -0.039(10)
N4_3 0.235(11) 0.212(9) 0.234(10) 0.079(7) -0.127(9) -0.069(9)
C1_3 0.272(15) 0.201(11) 0.267(16) 0.101(11) -0.132(12) -0.074(10)
C2_3 0.260(13) 0.227(10) 0.207(10) 0.082(8) -0.096(11) -0.047(11)
C3_3 0.246(12) 0.222(10) 0.219(10) 0.082(9) -0.101(11) -0.065(10)
C4_3 0.182(11) 0.209(10) 0.220(10) 0.078(8) -0.095(12) -0.058(11)
C5_3 0.372(17) 0.199(10) 0.292(15) 0.095(9) -0.228(13) -0.089(11)
C6_3 0.332(17) 0.212(12) 0.265(13) 0.096(9) -0.208(11) -0.077(10)
O1_4 0.391(15) 0.177(8) 0.308(13) 0.062(8) -0.263(12) -0.053(9)
O2_4 0.304(12) 0.164(8) 0.288(11) 0.037(8) -0.199(10) -0.040(8)
N1_4 0.368(14) 0.160(9) 0.299(13) 0.091(7) -0.245(11) -0.101(9)
N2_4 0.434(13) 0.157(11) 0.358(15) 0.052(9) -0.304(11) -0.044(9)
N3_4 0.338(14) 0.157(9) 0.294(11) 0.091(8) -0.217(11) -0.083(7)
N4_4 0.430(15) 0.143(10) 0.336(12) 0.032(8) -0.283(10) -0.072(9)
C1_4 0.375(15) 0.161(13) 0.296(16) 0.087(9) -0.243(12) -0.079(11)
C2_4 0.398(14) 0.164(11) 0.304(11) 0.090(8) -0.263(10) -0.086(10)
C3_4 0.432(15) 0.136(10) 0.344(12) 0.061(8) -0.281(12) -0.078(10)
C4_4 0.368(16) 0.151(11) 0.302(12) 0.050(9) -0.252(12) -0.085(9)
C5_4 0.471(16) 0.214(17) 0.403(16) -0.015(15) -0.334(12) -0.003(12)
C6_4 0.487(15) 0.147(12) 0.357(14) 0.004(10) -0.316(12) -0.010(13)
O1_5 0.53(2) 0.311(16) 0.384(17) 0.015(14) -0.364(18) -0.026(16)
O2_5 0.431(17) 0.176(9) 0.298(13) -0.061(8) -0.258(13) 0.029(10)
N1_5 0.490(16) 0.250(15) 0.385(15) -0.051(14) -0.331(11) 0.008(14)
N2_5 0.494(18) 0.195(12) 0.395(16) -0.083(14) -0.300(13) 0.049(13)
N3_5 0.461(14) 0.194(13) 0.378(15) -0.042(10) -0.320(11) 0.035(13)
N4_5 0.435(15) 0.225(13) 0.365(17) -0.114(10) -0.283(12) 0.059(12)
C1_5 0.48(2) 0.230(17) 0.390(17) -0.049(18) -0.306(13) 0.018(17)
C2_5 0.488(16) 0.256(16) 0.390(15) -0.049(12) -0.356(12) 0.056(13)
C3_5 0.479(16) 0.217(15) 0.417(15) -0.122(12) -0.308(12) 0.096(13)
C4_5 0.440(16) 0.169(14) 0.340(18) -0.090(10) -0.272(13) 0.050(13)
C5_5 0.460(17) 0.185(12) 0.376(18) -0.081(11) -0.276(14) 0.103(13)
C6_5 0.469(18) 0.253(15) 0.329(17) -0.190(12) -0.197(13) 0.094(12)
O1_6 0.373(16) 0.222(11) 0.285(12) -0.022(9) -0.225(13) 0.015(10)
O2_6 0.336(14) 0.280(13) 0.204(10) -0.079(9) -0.145(10) 0.038(11)
N1_6 0.418(16) 0.235(12) 0.312(14) -0.082(10) -0.224(13) 0.079(11)
N2_6 0.319(15) 0.230(10) 0.230(10) -0.088(9) -0.127(11) 0.086(10)
N3_6 0.410(15) 0.253(12) 0.242(13) -0.133(10) -0.160(11) 0.093(10)
N4_6 0.341(14) 0.254(10) 0.214(12) -0.083(10) -0.138(11) 0.095(10)
C1_6 0.359(19) 0.242(14) 0.243(13) -0.065(10) -0.158(15) 0.057(14)
C2_6 0.401(16) 0.266(12) 0.265(13) -0.142(10) -0.166(13) 0.130(12)
C3_6 0.332(14) 0.295(13) 0.223(11) -0.104(11) -0.147(12) 0.119(10)
C4_6 0.368(17) 0.282(13) 0.215(15) -0.082(13) -0.168(14) 0.080(12)
C5_6 0.208(15) 0.272(12) 0.202(13) -0.067(11) -0.082(11) 0.058(9)
C6_6 0.314(17) 0.280(12) 0.149(12) -0.079(9) -0.086(12) 0.058(12)
O1_7 0.135(6) 0.356(13) 0.119(5) 0.008(7) -0.036(5) -0.030(7)
O2_7 0.270(11) 0.247(11) 0.146(7) -0.037(7) -0.096(7) 0.016(9)
N1_7 0.213(10) 0.213(9) 0.122(6) -0.034(6) -0.047(7) -0.019(7)
N2_7 0.205(10) 0.224(10) 0.105(5) -0.033(6) -0.012(6) -0.033(8)
N3_7 0.209(10) 0.241(10) 0.119(7) -0.044(7) -0.035(7) 0.014(8)
N4_7 0.228(10) 0.195(10) 0.120(7) -0.024(6) -0.041(7) -0.007(7)
C1_7 0.180(11) 0.217(11) 0.113(6) -0.014(7) -0.025(8) -0.051(9)
C2_7 0.208(11) 0.227(11) 0.101(7) -0.032(6) -0.033(7) 0.003(9)
C3_7 0.227(11) 0.208(10) 0.101(6) -0.015(7) -0.031(8) -0.009(9)
C4_7 0.236(13) 0.221(13) 0.127(10) -0.034(9) -0.053(9) 0.012(10)
C5_7 0.190(10) 0.272(14) 0.121(8) -0.070(9) -0.009(8) -0.020(10)
C6_7 0.231(12) 0.213(12) 0.109(7) -0.017(9) -0.022(7) -0.002(9)
N1_8 0.270(15) 0.38(2) 0.231(13) -0.008(11) -0.113(12) -0.131(12)
C1_8 0.247(16) 0.33(2) 0.245(17) -0.021(13) -0.088(13) -0.102(14)
C2_8 0.230(17) 0.313(19) 0.231(15) 0.019(13) -0.094(12) -0.077(12)
C3_8 0.202(14) 0.281(17) 0.201(12) -0.009(11) -0.059(10) -0.055(11)
C4_8 0.268(16) 0.321(19) 0.260(16) 0.036(13) -0.134(13) -0.125(14)
C5_8 0.31(2) 0.36(2) 0.275(16) 0.025(15) -0.150(14) -0.146(14)
C6_8 0.44(3) 0.55(4) 0.30(2) 0.11(2) -0.24(2) -0.28(3)
C7_8 0.174(11) 0.228(15) 0.164(11) -0.024(9) -0.026(9) -0.004(10)
C8_8 0.187(12) 0.222(15) 0.171(12) -0.003(9) -0.033(9) 0.031(10)
C9_8 0.178(11) 0.187(12) 0.153(10) 0.000(8) -0.029(8) 0.043(8)
C10_8 0.191(12) 0.208(13) 0.174(12) 0.009(8) -0.044(9) 0.001(10)
C11_8 0.209(13) 0.187(12) 0.156(10) 0.023(9) -0.039(9) 0.003(9)
C12_8 0.170(9) 0.168(10) 0.100(6) -0.004(6) -0.015(6) 0.035(7)
C13_8 0.178(9) 0.161(9) 0.091(6) 0.014(6) -0.012(6) 0.054(7)
C14_8 0.181(10) 0.155(9) 0.107(7) -0.011(6) -0.019(7) 0.050(7)
C15_8 0.153(8) 0.157(9) 0.078(6) 0.015(5) 0.003(5) 0.037(7)
C16_8 0.159(8) 0.139(7) 0.084(6) 0.018(5) -0.008(5) 0.030(6)
C17_8 0.164(8) 0.161(7) 0.083(6) 0.010(6) -0.012(6) 0.050(7)
C18_8 0.170(9) 0.192(9) 0.086(6) -0.002(6) -0.021(6) 0.057(7)
C19_8 0.162(9) 0.195(9) 0.084(6) -0.007(7) -0.021(6) 0.064(7)
C20_8 0.198(10) 0.185(9) 0.095(7) -0.015(7) -0.038(7) 0.068(8)
C21_8 0.228(12) 0.158(9) 0.137(9) -0.001(8) -0.001(9) 0.049(8)
C22_8 0.188(10) 0.150(8) 0.120(8) 0.005(7) -0.008(7) 0.054(7)
C23_8 0.272(14) 0.211(11) 0.125(9) -0.050(9) -0.087(9) 0.116(11)
C24_8 0.333(17) 0.210(11) 0.176(12) -0.052(11) -0.108(11) 0.123(12)
C25_8 0.351(17) 0.233(11) 0.186(13) -0.111(10) -0.161(11) 0.138(11)
C26_8 0.348(17) 0.265(13) 0.186(13) -0.120(10) -0.160(11) 0.162(11)
C27_8 0.389(17) 0.278(13) 0.174(11) -0.128(11) -0.170(10) 0.207(12)
N2_8 0.403(17) 0.277(12) 0.226(14) -0.137(11) -0.182(11) 0.213(12)
C28_8 0.41(2) 0.235(12) 0.257(17) -0.132(11) -0.170(12) 0.186(12)
C29_8 0.374(18) 0.237(12) 0.253(16) -0.130(13) -0.138(12) 0.146(12)
C30_8 0.47(3) 0.302(16) 0.248(16) -0.167(14) -0.206(17) 0.290(18)
C31_8 0.158(9) 0.142(9) 0.096(6) 0.007(6) -0.008(6) 0.029(7)
C32_8 0.206(13) 0.192(12) 0.123(9) -0.017(7) -0.043(8) 0.047(10)
I1_9 0.246(3) 0.225(3) 0.169(2) -0.0058(17) -0.0625(19) -0.013(2)
I2_9 0.325(10) 0.149(6) 0.084(4) -0.028(4) -0.048(5) 0.040(7)
I3_9 0.282(3) 0.1507(14) 0.1672(15) 0.0336(11) -0.0151(14) -0.0101(14)
I4_9 0.268(8) 0.505(13) 0.175(5) -0.090(6) 0.022(5) -0.172(8)
I5_9 0.249(12) 0.525(18) 0.207(11) -0.033(12) 0.046(8) -0.163(11)
I6_9 0.210(9) 0.172(8) 0.146(7) -0.009(5) -0.051(6) 0.019(6)
I7_9 0.211(14) 0.184(12) 0.116(8) -0.014(7) -0.027(8) -0.034(9)
I8_9 0.261(16) 0.193(11) 0.178(11) -0.027(9) -0.055(10) -0.013(9)
I9_9 0.242(17) 0.107(8) 0.203(14) -0.010(8) 0.003(11) 0.011(8)
I10_9 0.42(2) 0.167(9) 0.307(18) 0.080(9) -0.250(17) -0.111(11)
I11_9 0.136(15) 0.269(16) 0.120(14) 0.000(13) -0.031(11) 0.003(12)

loop_
_atom_type_symbol
_atom_type_description
_atom_type_scat_dispersion_real
_atom_type_scat_dispersion_imag
_atom_type_scat_source
C C 0.0181 0.0091 'International Tables Vol C Tables 4.2.6.8 and 6.1.1.4'
H H 0.0000 0.0000 'International Tables Vol C Tables 4.2.6.8 and 6.1.1.4'
I I -0.3257 6.8362 'International Tables Vol C Tables 4.2.6.8 and 6.1.1.4'
N N 0.0311 0.0180 'International Tables Vol C Tables 4.2.6.8 and 6.1.1.4'
O O 0.0492 0.0322 'International Tables Vol C Tables 4.2.6.8 and 6.1.1.4'

loop_
_geom_angle_atom_site_label_1
_geom_angle_atom_site_label_2
_geom_angle_atom_site_label_3
_geom_angle
_geom_angle_site_symmetry_1
_geom_angle_site_symmetry_3
_geom_angle_publ_flag
C1_1 N1_1 C2_1 116.0(8) . . ?
C1_1 N1_1 C5_7 119.0(9) . . ?
C2_1 N1_1 C5_7 124.8(9) . . ?
C1_1 N2_1 C5_1 123.5(8) . . ?
C1_1 N2_1 C3_1 109.9(7) . . ?
C5_1 N2_1 C3_1 125.3(8) . . ?
C4_1 N3_1 C2_1 113.2(8) . . ?
C4_1 N3_1 C6_7 118.8(9) . . ?
C2_1 N3_1 C6_7 121.5(10) . . ?
C4_1 N4_1 C3_1 114.3(9) . . ?
C4_1 N4_1 C6_1 120.5(9) . . ?
C3_1 N4_1 C6_1 121.0(10) . . ?
O1_1 C1_1 N1_1 128.6(10) . . ?
O1_1 C1_1 N2_1 123.8(9) . . ?
N1_1 C1_1 N2_1 107.5(8) . . ?
N1_1 C2_1 N3_1 116.0(10) . . ?
N1_1 C2_1 C3_1 104.0(7) . . ?
N3_1 C2_1 C3_1 102.0(7) . . ?
N1_1 C2_1 H2_1 111.4 . . ?
N3_1 C2_1 H2_1 111.4 . . ?
C3_1 C2_1 H2_1 111.4 . . ?
N4_1 C3_1 N2_1 113.2(9) . . ?
N4_1 C3_1 C2_1 103.1(7) . . ?
N2_1 C3_1 C2_1 102.3(7) . . ?
N4_1 C3_1 H3_1 112.5 . . ?
N2_1 C3_1 H3_1 112.5 . . ?
C2_1 C3_1 H3_1 112.5 . . ?
O2_1 C4_1 N4_1 128.8(11) . . ?
O2_1 C4_1 N3_1 124.6(11) . . ?
N4_1 C4_1 N3_1 106.6(8) . . ?
N1_2 C5_1 N2_1 116.7(14) . . ?
N1_2 C5_1 H5A_1 108.1 . . ?
N2_1 C5_1 H5A_1 108.1 . . ?
N1_2 C5_1 H5B_1 108.1 . . ?
N2_1 C5_1 H5B_1 108.1 . . ?
H5A_1 C5_1 H5B_1 107.3 . . ?
N3_2 C6_1 N4_1 108.8(11) . . ?
N3_2 C6_1 H6A_1 109.9 . . ?
N4_1 C6_1 H6A_1 109.9 . . ?
N3_2 C6_1 H6B_1 109.9 . . ?
N4_1 C6_1 H6B_1 109.9 . . ?
H6A_1 C6_1 H6B_1 108.3 . . ?
C1_2 N1_2 C5_1 118.1(11) . . ?
C1_2 N1_2 C2_2 115.7(9) . . ?
C5_1 N1_2 C2_2 124.8(11) . . ?
C1_2 N2_2 C5_2 123.6(9) . . ?
C1_2 N2_2 C3_2 110.4(8) . . ?
C5_2 N2_2 C3_2 124.4(10) . . ?
C4_2 N3_2 C6_1 120.8(10) . . ?
C4_2 N3_2 C2_2 115.1(9) . . ?
C6_1 N3_2 C2_2 123.8(10) . . ?
C4_2 N4_2 C3_2 114.8(9) . . ?
C4_2 N4_2 C6_2 117.8(10) . . ?
C3_2 N4_2 C6_2 123.6(11) . . ?
O1_2 C1_2 N1_2 129.5(11) . . ?
O1_2 C1_2 N2_2 122.6(10) . . ?
N1_2 C1_2 N2_2 107.7(8) . . ?
N1_2 C2_2 N3_2 117.3(11) . . ?
N1_2 C2_2 C3_2 103.8(8) . . ?
N3_2 C2_2 C3_2 100.8(8) . . ?
N1_2 C2_2 H2_2 111.3 . . ?
N3_2 C2_2 H2_2 111.3 . . ?
C3_2 C2_2 H2_2 111.3 . . ?
N4_2 C3_2 N2_2 111.9(10) . . ?
N4_2 C3_2 C2_2 103.2(8) . . ?
N2_2 C3_2 C2_2 102.3(7) . . ?
N4_2 C3_2 H3_2 112.8 . . ?
N2_2 C3_2 H3_2 112.8 . . ?
C2_2 C3_2 H3_2 112.8 . . ?
O2_2 C4_2 N4_2 125.6(12) . . ?
O2_2 C4_2 N3_2 128.7(11) . . ?
N4_2 C4_2 N3_2 105.4(9) . . ?
N2_2 C5_2 N1_3 104.4(15) . . ?
N2_2 C5_2 H5A_2 110.9 . . ?
N1_3 C5_2 H5A_2 110.9 . . ?
N2_2 C5_2 H5B_2 110.9 . . ?
N1_3 C5_2 H5B_2 110.9 . . ?
H5A_2 C5_2 H5B_2 108.9 . . ?
N3_3 C6_2 N4_2 106.7(14) . . ?
N3_3 C6_2 H6A_2 110.4 . . ?
N4_2 C6_2 H6A_2 110.4 . . ?
N3_3 C6_2 H6B_2 110.4 . . ?
N4_2 C6_2 H6B_2 110.4 . . ?
H6A_2 C6_2 H6B_2 108.6 . . ?
C1_3 N1_3 C2_3 115.9(9) . . ?
C1_3 N1_3 C5_2 120.9(11) . . ?
C2_3 N1_3 C5_2 119.5(12) . . ?
C1_3 N2_3 C5_3 122.3(9) . . ?
C1_3 N2_3 C3_3 109.6(8) . . ?
C5_3 N2_3 C3_3 124.3(10) . . ?
C4_3 N3_3 C6_2 118.8(11) . . ?
C4_3 N3_3 C2_3 115.8(9) . . ?
C6_2 N3_3 C2_3 122.7(12) . . ?
C4_3 N4_3 C3_3 115.7(9) . . ?
C4_3 N4_3 C6_3 119.2(9) . . ?
C3_3 N4_3 C6_3 123.7(9) . . ?
O1_3 C1_3 N1_3 132.0(12) . . ?
O1_3 C1_3 N2_3 120.4(11) . . ?
N1_3 C1_3 N2_3 107.6(8) . . ?
N1_3 C2_3 N3_3 117.7(11) . . ?
N1_3 C2_3 C3_3 103.4(8) . . ?
N3_3 C2_3 C3_3 100.2(8) . . ?
N1_3 C2_3 H2_3 111.5 . . ?
N3_3 C2_3 H2_3 111.5 . . ?
C3_3 C2_3 H2_3 111.5 . . ?
N4_3 C3_3 N2_3 111.8(10) . . ?
N4_3 C3_3 C2_3 103.6(7) . . ?
N2_3 C3_3 C2_3 102.6(8) . . ?
N4_3 C3_3 H3_3 112.7 . . ?
N2_3 C3_3 H3_3 112.7 . . ?
C2_3 C3_3 H3_3 112.7 . . ?
O2_3 C4_3 N4_3 127.9(11) . . ?
O2_3 C4_3 N3_3 127.5(11) . . ?
N4_3 C4_3 N3_3 104.6(8) . . ?
N2_3 C5_3 N1_4 114.8(14) . . ?
N2_3 C5_3 H5A_3 108.6 . . ?
N1_4 C5_3 H5A_3 108.6 . . ?
N2_3 C5_3 H5B_3 108.6 . . ?
N1_4 C5_3 H5B_3 108.6 . . ?
H5A_3 C5_3 H5B_3 107.5 . . ?
N3_4 C6_3 N4_3 116.2(14) . . ?
N3_4 C6_3 H6A_3 108.2 . . ?
N4_3 C6_3 H6A_3 108.2 . . ?
N3_4 C6_3 H6B_3 108.2 . . ?
N4_3 C6_3 H6B_3 108.2 . . ?
H6A_3 C6_3 H6B_3 107.4 . . ?
C1_4 N1_4 C2_4 117.2(10) . . ?
C1_4 N1_4 C5_3 118.1(11) . . ?
C2_4 N1_4 C5_3 123.6(12) . . ?
C1_4 N2_4 C5_4 122.5(9) . . ?
C1_4 N2_4 C3_4 109.8(9) . . ?
C5_4 N2_4 C3_4 125.1(11) . . ?
C4_4 N3_4 C6_3 121.8(9) . . ?
C4_4 N3_4 C2_4 114.6(9) . . ?
C6_3 N3_4 C2_4 120.4(10) . . ?
C4_4 N4_4 C3_4 115.3(9) . . ?
C4_4 N4_4 C6_4 121.9(10) . . ?
C3_4 N4_4 C6_4 121.7(10) . . ?
O1_4 C1_4 N1_4 131.1(13) . . ?
O1_4 C1_4 N2_4 121.8(12) . . ?
N1_4 C1_4 N2_4 107.1(8) . . ?
N1_4 C2_4 N3_4 116.7(10) . . ?
N1_4 C2_4 C3_4 102.7(8) . . ?
N3_4 C2_4 C3_4 101.0(8) . . ?
N1_4 C2_4 H2_4 111.8 . . ?
N3_4 C2_4 H2_4 111.8 . . ?
C3_4 C2_4 H2_4 111.8 . . ?
N4_4 C3_4 N2_4 112.2(10) . . ?
N4_4 C3_4 C2_4 102.8(8) . . ?
N2_4 C3_4 C2_4 102.9(8) . . ?
N4_4 C3_4 H3_4 112.7 . . ?
N2_4 C3_4 H3_4 112.7 . . ?
C2_4 C3_4 H3_4 112.7 . . ?
O2_4 C4_4 N4_4 130.0(12) . . ?
O2_4 C4_4 N3_4 124.7(11) . . ?
N4_4 C4_4 N3_4 104.9(8) . . ?
N2_4 C5_4 N1_5 119.2(19) . . ?
N2_4 C5_4 H5A_4 107.5 . . ?
N1_5 C5_4 H5A_4 107.5 . . ?
N2_4 C5_4 H5B_4 107.5 . . ?
N1_5 C5_4 H5B_4 107.5 . . ?
H5A_4 C5_4 H5B_4 107.0 . . ?
N3_5 C6_4 N4_4 120.6(18) . . ?
N3_5 C6_4 H6A_4 107.2 . . ?
N4_4 C6_4 H6A_4 107.2 . . ?
N3_5 C6_4 H6B_4 107.2 . . ?
N4_4 C6_4 H6B_4 107.2 . . ?
H6A_4 C6_4 H6B_4 106.8 . . ?
C1_5 N1_5 C2_5 115.9(10) . . ?
C1_5 N1_5 C5_4 122.4(12) . . ?
C2_5 N1_5 C5_4 121.1(14) . . ?
C1_5 N2_5 C5_5 124.2(10) . . ?
C1_5 N2_5 C3_5 109.7(9) . . ?
C5_5 N2_5 C3_5 125.7(11) . . ?
C4_5 N3_5 C6_4 121.9(10) . . ?
C4_5 N3_5 C2_5 113.9(9) . . ?
C6_4 N3_5 C2_5 123.9(12) . . ?
C4_5 N4_5 C3_5 114.8(9) . . ?
C4_5 N4_5 C6_5 120.8(10) . . ?
C3_5 N4_5 C6_5 124.0(11) . . ?
O1_5 C1_5 N1_5 129.4(13) . . ?
O1_5 C1_5 N2_5 122.6(12) . . ?
N1_5 C1_5 N2_5 108.0(9) . . ?
N1_5 C2_5 N3_5 116.5(12) . . ?
N1_5 C2_5 C3_5 103.5(9) . . ?
N3_5 C2_5 C3_5 101.3(8) . . ?
N1_5 C2_5 H2_5 111.6 . . ?
N3_5 C2_5 H2_5 111.6 . . ?
C3_5 C2_5 H2_5 111.6 . . ?
N4_5 C3_5 N2_5 113.5(11) . . ?
N4_5 C3_5 C2_5 103.5(8) . . ?
N2_5 C3_5 C2_5 102.8(8) . . ?
N4_5 C3_5 H3_5 112.1 . . ?
N2_5 C3_5 H3_5 112.1 . . ?
C2_5 C3_5 H3_5 112.1 . . ?
O2_5 C4_5 N4_5 128.9(13) . . ?
O2_5 C4_5 N3_5 124.7(12) . . ?
N4_5 C4_5 N3_5 106.2(9) . . ?
N2_5 C5_5 N1_6 124.3(18) . . ?
N2_5 C5_5 H5A_5 106.3 . . ?
N1_6 C5_5 H5A_5 106.3 . . ?
N2_5 C5_5 H5B_5 106.3 . . ?
N1_6 C5_5 H5B_5 106.3 . . ?
H5A_5 C5_5 H5B_5 106.4 . . ?
N4_5 C6_5 N3_6 124.5(17) . . ?
N4_5 C6_5 H6A_5 106.2 . . ?
N3_6 C6_5 H6A_5 106.2 . . ?
N4_5 C6_5 H6B_5 106.2 . . ?
N3_6 C6_5 H6B_5 106.2 . . ?
H6A_5 C6_5 H6B_5 106.4 . . ?
C1_6 N1_6 C2_6 115.4(10) . . ?
C1_6 N1_6 C5_5 117.7(12) . . ?
C2_6 N1_6 C5_5 126.2(12) . . ?
C1_6 N2_6 C5_6 122.2(10) . . ?
C1_6 N2_6 C3_6 109.6(8) . . ?
C5_6 N2_6 C3_6 123.7(11) . . ?
C4_6 N3_6 C2_6 113.5(9) . . ?
C4_6 N3_6 C6_5 122.8(11) . . ?
C2_6 N3_6 C6_5 122.2(12) . . ?
C4_6 N4_6 C3_6 114.5(9) . . ?
C4_6 N4_6 C6_6 119.9(9) . . ?
C3_6 N4_6 C6_6 124.5(10) . . ?
O1_6 C1_6 N1_6 130.8(12) . . ?
O1_6 C1_6 N2_6 120.8(11) . . ?
N1_6 C1_6 N2_6 107.8(9) . . ?
N1_6 C2_6 N3_6 118.3(12) . . ?
N1_6 C2_6 C3_6 104.1(8) . . ?
N3_6 C2_6 C3_6 101.6(8) . . ?
N1_6 C2_6 H2_6 110.7 . . ?
N3_6 C2_6 H2_6 110.7 . . ?
C3_6 C2_6 H2_6 110.7 . . ?
N4_6 C3_6 N2_6 112.7(10) . . ?
N4_6 C3_6 C2_6 103.6(8) . . ?
N2_6 C3_6 C2_6 102.0(8) . . ?
N4_6 C3_6 H3_6 112.6 . . ?
N2_6 C3_6 H3_6 112.6 . . ?
C2_6 C3_6 H3_6 112.6 . . ?
O2_6 C4_6 N3_6 126.4(12) . . ?
O2_6 C4_6 N4_6 126.7(13) . . ?
N3_6 C4_6 N4_6 106.0(9) . . ?
N2_6 C5_6 N1_7 113.3(13) . . ?
N2_6 C5_6 H5A_6 108.9 . . ?
N1_7 C5_6 H5A_6 108.9 . . ?
N2_6 C5_6 H5B_6 108.9 . . ?
N1_7 C5_6 H5B_6 108.9 . . ?
H5A_6 C5_6 H5B_6 107.7 . . ?
N3_7 C6_6 N4_6 116.4(14) . . ?
N3_7 C6_6 H6A_6 108.2 . . ?
N4_6 C6_6 H6A_6 108.2 . . ?
N3_7 C6_6 H6B_6 108.2 . . ?
N4_6 C6_6 H6B_6 108.2 . . ?
H6A_6 C6_6 H6B_6 107.3 . . ?
C1_7 N1_7 C2_7 115.3(9) . . ?
C1_7 N1_7 C5_6 118.1(9) . . ?
C2_7 N1_7 C5_6 126.3(10) . . ?
C1_7 N2_7 C5_7 123.5(8) . . ?
C1_7 N2_7 C3_7 109.4(7) . . ?
C5_7 N2_7 C3_7 125.2(9) . . ?
C4_7 N3_7 C6_6 120.9(10) . . ?
C4_7 N3_7 C2_7 113.7(8) . . ?
C6_6 N3_7 C2_7 124.4(10) . . ?
C4_7 N4_7 C3_7 114.3(9) . . ?
C4_7 N4_7 C6_7 118.7(9) . . ?
C3_7 N4_7 C6_7 125.8(9) . . ?
O1_7 C1_7 N1_7 129.5(11) . . ?
O1_7 C1_7 N2_7 122.3(10) . . ?
N1_7 C1_7 N2_7 108.1(8) . . ?
N1_7 C2_7 N3_7 118.6(10) . . ?
N1_7 C2_7 C3_7 104.5(7) . . ?
N3_7 C2_7 C3_7 101.8(7) . . ?
N1_7 C2_7 H2_7 110.4 . . ?
N3_7 C2_7 H2_7 110.4 . . ?
C3_7 C2_7 H2_7 110.4 . . ?
N4_7 C3_7 N2_7 113.9(9) . . ?
N4_7 C3_7 C2_7 104.0(7) . . ?
N2_7 C3_7 C2_7 102.6(7) . . ?
N4_7 C3_7 H3_7 111.9 . . ?
N2_7 C3_7 H3_7 111.9 . . ?
C2_7 C3_7 H3_7 111.9 . . ?
O2_7 C4_7 N3_7 126.0(11) . . ?
O2_7 C4_7 N4_7 127.9(11) . . ?
N3_7 C4_7 N4_7 106.1(8) . . ?
N1_1 C5_7 N2_7 119.3(13) . . ?
N1_1 C5_7 H5A_7 107.5 . . ?
N2_7 C5_7 H5A_7 107.5 . . ?
N1_1 C5_7 H5B_7 107.5 . . ?
N2_7 C5_7 H5B_7 107.5 . . ?
H5A_7 C5_7 H5B_7 107.0 . . ?
N4_7 C6_7 N3_1 108.7(10) . . ?
N4_7 C6_7 H6A_7 109.9 . . ?
N3_1 C6_7 H6A_7 109.9 . . ?
N4_7 C6_7 H6B_7 109.9 . . ?
N3_1 C6_7 H6B_7 109.9 . . ?
H6A_7 C6_7 H6B_7 108.3 . . ?
C1_8 N1_8 C5_8 120.0 . . ?
C1_8 N1_8 C6_8 122.7(13) . . ?
C5_8 N1_8 C6_8 117.3(13) . . ?
N1_8 C1_8 C2_8 120.0 . . ?
N1_8 C1_8 H1_8 120.0 . . ?
C2_8 C1_8 H1_8 120.0 . . ?
C3_8 C2_8 C1_8 120.0 . . ?
C3_8 C2_8 H2_8 120.0 . . ?
C1_8 C2_8 H2_8 120.0 . . ?
C4_8 C3_8 C2_8 120.0 . . ?
C4_8 C3_8 C7_8 111.2(12) . . ?
C2_8 C3_8 C7_8 128.8(12) . . ?
C3_8 C4_8 C5_8 120.0 . . ?
C3_8 C4_8 H4_8 120.0 . . ?
C5_8 C4_8 H4_8 120.0 . . ?
C4_8 C5_8 N1_8 120.0 . . ?
C4_8 C5_8 H5_8 120.0 . . ?
N1_8 C5_8 H5_8 120.0 . . ?
N1_8 C6_8 H6A_8 109.5 . . ?
N1_8 C6_8 H6B_8 109.5 . . ?
H6A_8 C6_8 H6B_8 109.5 . . ?
N1_8 C6_8 H6C_8 109.5 . . ?
H6A_8 C6_8 H6C_8 109.5 . . ?
H6B_8 C6_8 H6C_8 109.5 . . ?
C8_8 C7_8 C3_8 114.9(13) . . ?
C8_8 C7_8 H7_8 122.6 . . ?
C3_8 C7_8 H7_8 122.6 . . ?
C7_8 C8_8 C9_8 116.9(12) . . ?
C7_8 C8_8 H8_8 121.6 . . ?
C9_8 C8_8 H8_8 121.6 . . ?
C10_8 C9_8 C14_8 120.0 . . ?
C10_8 C9_8 C8_8 111.0(9) . . ?
C14_8 C9_8 C8_8 128.7(9) . . ?
C9_8 C10_8 C11_8 120.0 . . ?
C9_8 C10_8 H10_8 120.0 . . ?
C11_8 C10_8 H10_8 120.0 . . ?
C12_8 C11_8 C10_8 120.0 . . ?
C12_8 C11_8 H11_8 120.0 . . ?
C10_8 C11_8 H11_8 120.0 . . ?
C13_8 C12_8 C11_8 120.0 . . ?
C13_8 C12_8 C15_8 118.3(7) . . ?
C11_8 C12_8 C15_8 121.2(8) . . ?
C14_8 C13_8 C12_8 120.0 . . ?
C14_8 C13_8 H13_8 120.0 . . ?
C12_8 C13_8 H13_8 120.0 . . ?
C13_8 C14_8 C9_8 120.0 . . ?
C13_8 C14_8 H14_8 120.0 . . ?
C9_8 C14_8 H14_8 120.0 . . ?
C16_8 C15_8 C31_8 120.2(11) . 2_576 ?
C16_8 C15_8 C12_8 122.0(10) . . ?
C31_8 C15_8 C12_8 117.8(12) 2_576 . ?
C15_8 C16_8 C31_8 120.5(11) . . ?
C15_8 C16_8 C17_8 119.9(10) . . ?
C31_8 C16_8 C17_8 119.6(12) . . ?
C18_8 C17_8 C22_8 120.0 . . ?
C18_8 C17_8 C16_8 121.0(8) . . ?
C22_8 C17_8 C16_8 118.8(8) . . ?
C17_8 C18_8 C19_8 120.0 . . ?
C17_8 C18_8 H18_8 120.0 . . ?
C19_8 C18_8 H18_8 120.0 . . ?
C18_8 C19_8 C20_8 120.0 . . ?
C18_8 C19_8 H19_8 120.0 . . ?
C20_8 C19_8 H19_8 120.0 . . ?
C21_8 C20_8 C19_8 120.0 . . ?
C21_8 C20_8 C23_8 126.3(11) . . ?
C19_8 C20_8 C23_8 113.7(11) . . ?
C20_8 C21_8 C22_8 120.0 . . ?
C20_8 C21_8 H21_8 120.0 . . ?
C22_8 C21_8 H21_8 120.0 . . ?
C21_8 C22_8 C17_8 120.0 . . ?
C21_8 C22_8 H22_8 120.0 . . ?
C17_8 C22_8 H22_8 120.0 . . ?
C24_8 C23_8 C20_8 120.4(16) . . ?
C24_8 C23_8 H23_8 119.8 . . ?
C20_8 C23_8 H23_8 119.8 . . ?
C23_8 C24_8 C25_8 118.6(17) . . ?
C23_8 C24_8 H24_8 120.7 . . ?
C25_8 C24_8 H24_8 120.7 . . ?
C26_8 C25_8 C29_8 120.0 . . ?
C26_8 C25_8 C24_8 126.8(13) . . ?
C29_8 C25_8 C24_8 113.2(13) . . ?
C27_8 C26_8 C25_8 120.0 . . ?
C27_8 C26_8 H26_8 120.0 . . ?
C25_8 C26_8 H26_8 120.0 . . ?
N2_8 C27_8 C26_8 120.0 . . ?
N2_8 C27_8 H27_8 120.0 . . ?
C26_8 C27_8 H27_8 120.0 . . ?
C27_8 N2_8 C28_8 120.0 . . ?
C27_8 N2_8 C30_8 127.6(15) . . ?
C28_8 N2_8 C30_8 112.0(15) . . ?
N2_8 C28_8 C29_8 120.0 . . ?
N2_8 C28_8 H28_8 120.0 . . ?
C29_8 C28_8 H28_8 120.0 . . ?
C28_8 C29_8 C25_8 120.0 . . ?
C28_8 C29_8 H29_8 120.0 . . ?
C25_8 C29_8 H29_8 120.0 . . ?
N2_8 C30_8 H30A_8 109.5 . . ?
N2_8 C30_8 H30B_8 109.5 . . ?
H30A_8 C30_8 H30B_8 109.5 . . ?
N2_8 C30_8 H30C_8 109.5 . . ?
H30A_8 C30_8 H30C_8 109.5 . . ?
H30B_8 C30_8 H30C_8 109.5 . . ?
C15_8 C31_8 C16_8 119.2(12) 2_576 . ?
C15_8 C31_8 C32_8 121.4(11) 2_576 . ?
C16_8 C31_8 C32_8 119.0(11) . . ?
C31_8 C32_8 H32A_8 109.5 . . ?
C31_8 C32_8 H32B_8 109.5 . . ?
H32A_8 C32_8 H32B_8 109.5 . . ?
C31_8 C32_8 H32C_8 109.5 . . ?
H32A_8 C32_8 H32C_8 109.5 . . ?
H32B_8 C32_8 H32C_8 109.5 . . ?
I8_9 I11_9 I10_9 126.7(10) . . ?
I8_9 I11_9 I9_9 110.0(10) . 2_667 ?
I10_9 I11_9 I9_9 97.1(8) . 2_667 ?

loop_
_geom_bond_atom_site_label_1
_geom_bond_atom_site_label_2
_geom_bond_distance
_geom_bond_site_symmetry_2
_geom_bond_publ_flag
O1_1 C1_1 1.226(8) . ?
O2_1 C4_1 1.211(9) . ?
N1_1 C1_1 1.349(9) . ?
N1_1 C2_1 1.362(9) . ?
N1_1 C5_7 1.371(13) . ?
N2_1 C1_1 1.385(9) . ?
N2_1 C5_1 1.409(9) . ?
N2_1 C3_1 1.484(8) . ?
N3_1 C4_1 1.366(10) . ?
N3_1 C2_1 1.463(9) . ?
N3_1 C6_7 1.467(13) . ?
N4_1 C4_1 1.359(10) . ?
N4_1 C3_1 1.431(9) . ?
N4_1 C6_1 1.456(9) . ?
C2_1 C3_1 1.555(10) . ?
C2_1 H2_1 1.0000 . ?
C3_1 H3_1 1.0000 . ?
C5_1 N1_2 1.357(16) . ?
C5_1 H5A_1 0.9900 . ?
C5_1 H5B_1 0.9900 . ?
C6_1 N3_2 1.452(14) . ?
C6_1 H6A_1 0.9900 . ?
C6_1 H6B_1 0.9900 . ?
O1_2 C1_2 1.226(8) . ?
O2_2 C4_2 1.209(9) . ?
N1_2 C1_2 1.351(10) . ?
N1_2 C2_2 1.379(9) . ?
N2_2 C1_2 1.386(10) . ?
N2_2 C5_2 1.403(9) . ?
N2_2 C3_2 1.484(9) . ?
N3_2 C4_2 1.366(10) . ?
N3_2 C2_2 1.461(9) . ?
N4_2 C4_2 1.364(10) . ?
N4_2 C3_2 1.435(10) . ?
N4_2 C6_2 1.454(10) . ?
C2_2 C3_2 1.559(10) . ?
C2_2 H2_2 1.0000 . ?
C3_2 H3_2 1.0000 . ?
C5_2 N1_3 1.43(2) . ?
C5_2 H5A_2 0.9900 . ?
C5_2 H5B_2 0.9900 . ?
C6_2 N3_3 1.376(17) . ?
C6_2 H6A_2 0.9900 . ?
C6_2 H6B_2 0.9900 . ?
O1_3 C1_3 1.221(9) . ?
O2_3 C4_3 1.221(9) . ?
N1_3 C1_3 1.357(10) . ?
N1_3 C2_3 1.370(9) . ?
N2_3 C1_3 1.384(10) . ?
N2_3 C5_3 1.407(9) . ?
N2_3 C3_3 1.486(9) . ?
N3_3 C4_3 1.364(10) . ?
N3_3 C2_3 1.464(9) . ?
N4_3 C4_3 1.361(10) . ?
N4_3 C3_3 1.421(9) . ?
N4_3 C6_3 1.450(10) . ?
C2_3 C3_3 1.561(10) . ?
C2_3 H2_3 1.0000 . ?
C3_3 H3_3 1.0000 . ?
C5_3 N1_4 1.436(15) . ?
C5_3 H5A_3 0.9900 . ?
C5_3 H5B_3 0.9900 . ?
C6_3 N3_4 1.418(14) . ?
C6_3 H6A_3 0.9900 . ?
C6_3 H6B_3 0.9900 . ?
O1_4 C1_4 1.219(9) . ?
O2_4 C4_4 1.210(9) . ?
N1_4 C1_4 1.342(10) . ?
N1_4 C2_4 1.370(9) . ?
N2_4 C1_4 1.381(10) . ?
N2_4 C5_4 1.407(10) . ?
N2_4 C3_4 1.487(9) . ?
N3_4 C4_4 1.358(10) . ?
N3_4 C2_4 1.466(9) . ?
N4_4 C4_4 1.356(10) . ?
N4_4 C3_4 1.429(9) . ?
N4_4 C6_4 1.452(10) . ?
C2_4 C3_4 1.554(10) . ?
C2_4 H2_4 1.0000 . ?
C3_4 H3_4 1.0000 . ?
C5_4 N1_5 1.48(2) . ?
C5_4 H5A_4 0.9900 . ?
C5_4 H5B_4 0.9900 . ?
C6_4 N3_5 1.44(2) . ?
C6_4 H6A_4 0.9900 . ?
C6_4 H6B_4 0.9900 . ?
O1_5 C1_5 1.227(9) . ?
O2_5 C4_5 1.210(9) . ?
N1_5 C1_5 1.352(10) . ?
N1_5 C2_5 1.375(10) . ?
N2_5 C1_5 1.384(10) . ?
N2_5 C5_5 1.408(10) . ?
N2_5 C3_5 1.490(9) . ?
N3_5 C4_5 1.367(11) . ?
N3_5 C2_5 1.465(9) . ?
N4_5 C4_5 1.360(10) . ?
N4_5 C3_5 1.421(10) . ?
N4_5 C6_5 1.450(10) . ?
C2_5 C3_5 1.557(11) . ?
C2_5 H2_5 1.0000 . ?
C3_5 H3_5 1.0000 . ?
C5_5 N1_6 1.518(9) . ?
C5_5 H5A_5 0.9900 . ?
C5_5 H5B_5 0.9900 . ?
C6_5 N3_6 1.512(9) . ?
C6_5 H6A_5 0.9900 . ?
C6_5 H6B_5 0.9900 . ?
O1_6 C1_6 1.221(9) . ?
O2_6 C4_6 1.215(9) . ?
N1_6 C1_6 1.354(10) . ?
N1_6 C2_6 1.373(9) . ?
N2_6 C1_6 1.395(10) . ?
N2_6 C5_6 1.410(10) . ?
N2_6 C3_6 1.494(9) . ?
N3_6 C4_6 1.369(10) . ?
N3_6 C2_6 1.463(9) . ?
N4_6 C4_6 1.370(10) . ?
N4_6 C3_6 1.420(9) . ?
N4_6 C6_6 1.452(10) . ?
C2_6 C3_6 1.558(10) . ?
C2_6 H2_6 1.0000 . ?
C3_6 H3_6 1.0000 . ?
C5_6 N1_7 1.508(16) . ?
C5_6 H5A_6 0.9900 . ?
C5_6 H5B_6 0.9900 . ?
C6_6 N3_7 1.405(16) . ?
C6_6 H6A_6 0.9900 . ?
C6_6 H6B_6 0.9900 . ?
O1_7 C1_7 1.214(8) . ?
O2_7 C4_7 1.217(9) . ?
N1_7 C1_7 1.352(9) . ?
N1_7 C2_7 1.366(9) . ?
N2_7 C1_7 1.394(9) . ?
N2_7 C5_7 1.402(9) . ?
N2_7 C3_7 1.483(8) . ?
N3_7 C4_7 1.369(10) . ?
N3_7 C2_7 1.453(9) . ?
N4_7 C4_7 1.372(10) . ?
N4_7 C3_7 1.409(9) . ?
N4_7 C6_7 1.450(9) . ?
C2_7 C3_7 1.552(10) . ?
C2_7 H2_7 1.0000 . ?
C3_7 H3_7 1.0000 . ?
C5_7 H5A_7 0.9900 . ?
C5_7 H5B_7 0.9900 . ?
C6_7 H6A_7 0.9900 . ?
C6_7 H6B_7 0.9900 . ?
N1_8 C1_8 1.3900 . ?
N1_8 C5_8 1.3900 . ?
N1_8 C6_8 1.510(13) . ?
C1_8 C2_8 1.3900 . ?
C1_8 H1_8 0.9500 . ?
C2_8 C3_8 1.3900 . ?
C2_8 H2_8 0.9500 . ?
C3_8 C4_8 1.3900 . ?
C3_8 C7_8 1.520(9) . ?
C4_8 C5_8 1.3900 . ?
C4_8 H4_8 0.9500 . ?
C5_8 H5_8 0.9500 . ?
C6_8 H6A_8 0.9800 . ?
C6_8 H6B_8 0.9800 . ?
C6_8 H6C_8 0.9800 . ?
C7_8 C8_8 1.243(13) . ?
C7_8 H7_8 0.9500 . ?
C8_8 C9_8 1.547(9) . ?
C8_8 H8_8 0.9500 . ?
C9_8 C10_8 1.3900 . ?
C9_8 C14_8 1.3900 . ?
C10_8 C11_8 1.3900 . ?
C10_8 H10_8 0.9500 . ?
C11_8 C12_8 1.3900 . ?
C11_8 H11_8 0.9500 . ?
C12_8 C13_8 1.3900 . ?
C12_8 C15_8 1.515(12) . ?
C13_8 C14_8 1.3900 . ?
C13_8 H13_8 0.9500 . ?
C14_8 H14_8 0.9500 . ?
C15_8 C16_8 1.358(16) . ?
C15_8 C31_8 1.401(14) 2_576 ?
C16_8 C31_8 1.403(14) . ?
C16_8 C17_8 1.503(12) . ?
C17_8 C18_8 1.3900 . ?
C17_8 C22_8 1.3900 . ?
C18_8 C19_8 1.3900 . ?
C18_8 H18_8 0.9500 . ?
C19_8 C20_8 1.3900 . ?
C19_8 H19_8 0.9500 . ?
C20_8 C21_8 1.3900 . ?
C20_8 C23_8 1.538(8) . ?
C21_8 C22_8 1.3900 . ?
C21_8 H21_8 0.9500 . ?
C22_8 H22_8 0.9500 . ?
C23_8 C24_8 1.33(3) . ?
C23_8 H23_8 0.9500 . ?
C24_8 C25_8 1.549(9) . ?
C24_8 H24_8 0.9500 . ?
C25_8 C26_8 1.3900 . ?
C25_8 C29_8 1.3900 . ?
C26_8 C27_8 1.3900 . ?
C26_8 H26_8 0.9500 . ?
C27_8 N2_8 1.3900 . ?
C27_8 H27_8 0.9500 . ?
N2_8 C28_8 1.3900 . ?
N2_8 C30_8 1.449(14) . ?
C28_8 C29_8 1.3900 . ?
C28_8 H28_8 0.9500 . ?
C29_8 H29_8 0.9500 . ?
C30_8 H30A_8 0.9800 . ?
C30_8 H30B_8 0.9800 . ?
C30_8 H30C_8 0.9800 . ?
C31_8 C32_8 1.511(16) . ?
C32_8 H32A_8 0.9800 . ?
C32_8 H32B_8 0.9800 . ?
C32_8 H32C_8 0.9800 . ?
I2_9 I3_9 1.539(11) . ?
I4_9 I5_9 2.268(19) . ?
I6_9 I7_9 3.033(18) 2_576 ?
I8_9 I11_9 2.60(3) . ?
I9_9 I11_9 2.77(2) 2_667 ?
I10_9 I11_9 2.62(3) . ?

loop_
_geom_torsion_atom_site_label_1
_geom_torsion_atom_site_label_2
_geom_torsion_atom_site_label_3
_geom_torsion_atom_site_label_4
_geom_torsion
_geom_torsion_site_symmetry_1
_geom_torsion_site_symmetry_2
_geom_torsion_site_symmetry_3
_geom_torsion_site_symmetry_4
_geom_torsion_publ_flag
C2_1 N1_1 C1_1 O1_1 -179.9(14) . . . . ?
C5_7 N1_1 C1_1 O1_1 -5(2) . . . . ?
C2_1 N1_1 C1_1 N2_1 1.8(17) . . . . ?
C5_7 N1_1 C1_1 N2_1 176.6(12) . . . . ?
C5_1 N2_1 C1_1 O1_1 10(2) . . . . ?
C3_1 N2_1 C1_1 O1_1 177.8(13) . . . . ?
C5_1 N2_1 C1_1 N1_1 -171.5(14) . . . . ?
C3_1 N2_1 C1_1 N1_1 -3.8(16) . . . . ?
C1_1 N1_1 C2_1 N3_1 -110.3(12) . . . . ?
C5_7 N1_1 C2_1 N3_1 75.2(15) . . . . ?
C1_1 N1_1 C2_1 C3_1 0.9(14) . . . . ?
C5_7 N1_1 C2_1 C3_1 -173.6(12) . . . . ?
C4_1 N3_1 C2_1 N1_1 117.3(13) . . . . ?
C6_7 N3_1 C2_1 N1_1 -91.3(13) . . . . ?
C4_1 N3_1 C2_1 C3_1 4.9(14) . . . . ?
C6_7 N3_1 C2_1 C3_1 156.4(10) . . . . ?
C4_1 N4_1 C3_1 N2_1 -115.4(11) . . . . ?
C6_1 N4_1 C3_1 N2_1 87.5(13) . . . . ?
C4_1 N4_1 C3_1 C2_1 -5.6(13) . . . . ?
C6_1 N4_1 C3_1 C2_1 -162.7(11) . . . . ?
C1_1 N2_1 C3_1 N4_1 114.5(12) . . . . ?
C5_1 N2_1 C3_1 N4_1 -78.1(16) . . . . ?
C1_1 N2_1 C3_1 C2_1 4.2(13) . . . . ?
C5_1 N2_1 C3_1 C2_1 171.6(14) . . . . ?
N1_1 C2_1 C3_1 N4_1 -120.7(10) . . . . ?
N3_1 C2_1 C3_1 N4_1 0.4(10) . . . . ?
N1_1 C2_1 C3_1 N2_1 -3.0(11) . . . . ?
N3_1 C2_1 C3_1 N2_1 118.1(9) . . . . ?
C3_1 N4_1 C4_1 O2_1 -169.0(15) . . . . ?
C6_1 N4_1 C4_1 O2_1 -12(2) . . . . ?
C3_1 N4_1 C4_1 N3_1 8.8(17) . . . . ?
C6_1 N4_1 C4_1 N3_1 166.0(12) . . . . ?
C2_1 N3_1 C4_1 O2_1 169.5(13) . . . . ?
C6_7 N3_1 C4_1 O2_1 17(2) . . . . ?
C2_1 N3_1 C4_1 N4_1 -8.4(17) . . . . ?
C6_7 N3_1 C4_1 N4_1 -160.7(11) . . . . ?
C1_1 N2_1 C5_1 N1_2 -116.2(15) . . . . ?
C3_1 N2_1 C5_1 N1_2 78.0(18) . . . . ?
C4_1 N4_1 C6_1 N3_2 114.4(14) . . . . ?
C3_1 N4_1 C6_1 N3_2 -89.9(14) . . . . ?
N2_1 C5_1 N1_2 C1_2 112.5(14) . . . . ?
N2_1 C5_1 N1_2 C2_2 -81.6(18) . . . . ?
N4_1 C6_1 N3_2 C4_2 -104.0(19) . . . . ?
N4_1 C6_1 N3_2 C2_2 82.8(16) . . . . ?
C5_1 N1_2 C1_2 O1_2 -7(3) . . . . ?
C2_2 N1_2 C1_2 O1_2 -174.3(15) . . . . ?
C5_1 N1_2 C1_2 N2_2 168.6(14) . . . . ?
C2_2 N1_2 C1_2 N2_2 1.4(19) . . . . ?
C5_2 N2_2 C1_2 O1_2 11(3) . . . . ?
C3_2 N2_2 C1_2 O1_2 176.5(13) . . . . ?
C5_2 N2_2 C1_2 N1_2 -165.2(16) . . . . ?
C3_2 N2_2 C1_2 N1_2 0.4(19) . . . . ?
C1_2 N1_2 C2_2 N3_2 -112.7(13) . . . . ?
C5_1 N1_2 C2_2 N3_2 81.1(16) . . . . ?
C1_2 N1_2 C2_2 C3_2 -2.5(15) . . . . ?
C5_1 N1_2 C2_2 C3_2 -168.8(13) . . . . ?
C4_2 N3_2 C2_2 N1_2 105.5(18) . . . . ?
C6_1 N3_2 C2_2 N1_2 -80.9(16) . . . . ?
C4_2 N3_2 C2_2 C3_2 -6.4(18) . . . . ?
C6_1 N3_2 C2_2 C3_2 167.2(13) . . . . ?
C4_2 N4_2 C3_2 N2_2 -117.3(14) . . . . ?
C6_2 N4_2 C3_2 N2_2 85.5(16) . . . . ?
C4_2 N4_2 C3_2 C2_2 -7.9(16) . . . . ?
C6_2 N4_2 C3_2 C2_2 -165.2(14) . . . . ?
C1_2 N2_2 C3_2 N4_2 108.1(15) . . . . ?
C5_2 N2_2 C3_2 N4_2 -86.4(18) . . . . ?
C1_2 N2_2 C3_2 C2_2 -1.8(16) . . . . ?
C5_2 N2_2 C3_2 C2_2 163.7(16) . . . . ?
N1_2 C2_2 C3_2 N4_2 -114.0(11) . . . . ?
N3_2 C2_2 C3_2 N4_2 7.9(12) . . . . ?
N1_2 C2_2 C3_2 N2_2 2.4(12) . . . . ?
N3_2 C2_2 C3_2 N2_2 124.3(10) . . . . ?
C3_2 N4_2 C4_2 O2_2 -169.7(19) . . . . ?
C6_2 N4_2 C4_2 O2_2 -11(3) . . . . ?
C3_2 N4_2 C4_2 N3_2 4(2) . . . . ?
C6_2 N4_2 C4_2 N3_2 162.8(16) . . . . ?
C6_1 N3_2 C4_2 O2_2 2(4) . . . . ?
C2_2 N3_2 C4_2 O2_2 175.5(19) . . . . ?
C6_1 N3_2 C4_2 N4_2 -171.9(12) . . . . ?
C2_2 N3_2 C4_2 N4_2 2(2) . . . . ?
C1_2 N2_2 C5_2 N1_3 -106.9(19) . . . . ?
C3_2 N2_2 C5_2 N1_3 89.4(18) . . . . ?
C4_2 N4_2 C6_2 N3_3 115.0(17) . . . . ?
C3_2 N4_2 C6_2 N3_3 -88.4(18) . . . . ?
N2_2 C5_2 N1_3 C1_3 112.8(16) . . . . ?
N2_2 C5_2 N1_3 C2_3 -89.5(15) . . . . ?
N4_2 C6_2 N3_3 C4_3 -117.4(18) . . . . ?
N4_2 C6_2 N3_3 C2_3 82.3(18) . . . . ?
C2_3 N1_3 C1_3 O1_3 -176(2) . . . . ?
C5_2 N1_3 C1_3 O1_3 -18(3) . . . . ?
C2_3 N1_3 C1_3 N2_3 7(2) . . . . ?
C5_2 N1_3 C1_3 N2_3 165.0(15) . . . . ?
C5_3 N2_3 C1_3 O1_3 14(3) . . . . ?
C3_3 N2_3 C1_3 O1_3 173.1(16) . . . . ?
C5_3 N2_3 C1_3 N1_3 -168.1(15) . . . . ?
C3_3 N2_3 C1_3 N1_3 -9(2) . . . . ?
C1_3 N1_3 C2_3 N3_3 -110.4(15) . . . . ?
C5_2 N1_3 C2_3 N3_3 90.8(15) . . . . ?
C1_3 N1_3 C2_3 C3_3 -1.0(17) . . . . ?
C5_2 N1_3 C2_3 C3_3 -159.8(12) . . . . ?
C4_3 N3_3 C2_3 N1_3 112.1(17) . . . . ?
C6_2 N3_3 C2_3 N1_3 -87.0(18) . . . . ?
C4_3 N3_3 C2_3 C3_3 0.9(18) . . . . ?
C6_2 N3_3 C2_3 C3_3 161.8(14) . . . . ?
C4_3 N4_3 C3_3 N2_3 -112.6(13) . . . . ?
C6_3 N4_3 C3_3 N2_3 81.2(16) . . . . ?
C4_3 N4_3 C3_3 C2_3 -2.8(15) . . . . ?
C6_3 N4_3 C3_3 C2_3 -169.0(14) . . . . ?
C1_3 N2_3 C3_3 N4_3 118.9(15) . . . . ?
C5_3 N2_3 C3_3 N4_3 -82.9(16) . . . . ?
C1_3 N2_3 C3_3 C2_3 8.5(16) . . . . ?
C5_3 N2_3 C3_3 C2_3 166.7(14) . . . . ?
N1_3 C2_3 C3_3 N4_3 -120.9(11) . . . . ?
N3_3 C2_3 C3_3 N4_3 1.0(12) . . . . ?
N1_3 C2_3 C3_3 N2_3 -4.5(12) . . . . ?
N3_3 C2_3 C3_3 N2_3 117.5(11) . . . . ?
C3_3 N4_3 C4_3 O2_3 -175.8(15) . . . . ?
C6_3 N4_3 C4_3 O2_3 -9(3) . . . . ?
C3_3 N4_3 C4_3 N3_3 3(2) . . . . ?
C6_3 N4_3 C4_3 N3_3 170.2(16) . . . . ?
C6_2 N3_3 C4_3 O2_3 15(3) . . . . ?
C2_3 N3_3 C4_3 O2_3 176.6(14) . . . . ?
C6_2 N3_3 C4_3 N4_3 -164.2(14) . . . . ?
C2_3 N3_3 C4_3 N4_3 -3(2) . . . . ?
C1_3 N2_3 C5_3 N1_4 -121.3(19) . . . . ?
C3_3 N2_3 C5_3 N1_4 83(2) . . . . ?
C4_3 N4_3 C6_3 N3_4 109.3(15) . . . . ?
C3_3 N4_3 C6_3 N3_4 -84.9(18) . . . . ?
N2_3 C5_3 N1_4 C1_4 110.2(15) . . . . ?
N2_3 C5_3 N1_4 C2_4 -81.6(18) . . . . ?
N4_3 C6_3 N3_4 C4_4 -120.3(17) . . . . ?
N4_3 C6_3 N3_4 C2_4 80.9(17) . . . . ?
C2_4 N1_4 C1_4 O1_4 179.3(15) . . . . ?
C5_3 N1_4 C1_4 O1_4 -12(3) . . . . ?
C2_4 N1_4 C1_4 N2_4 2.3(19) . . . . ?
C5_3 N1_4 C1_4 N2_4 171.3(14) . . . . ?
C5_4 N2_4 C1_4 O1_4 15(3) . . . . ?
C3_4 N2_4 C1_4 O1_4 177.7(12) . . . . ?
C5_4 N2_4 C1_4 N1_4 -167.5(16) . . . . ?
C3_4 N2_4 C1_4 N1_4 -5.0(18) . . . . ?
C1_4 N1_4 C2_4 N3_4 -108.2(14) . . . . ?
C5_3 N1_4 C2_4 N3_4 83.5(16) . . . . ?
C1_4 N1_4 C2_4 C3_4 1.2(15) . . . . ?
C5_3 N1_4 C2_4 C3_4 -167.1(12) . . . . ?
C4_4 N3_4 C2_4 N1_4 117.5(15) . . . . ?
C6_3 N3_4 C2_4 N1_4 -82.3(16) . . . . ?
C4_4 N3_4 C2_4 C3_4 7.1(16) . . . . ?
C6_3 N3_4 C2_4 C3_4 167.4(13) . . . . ?
C4_4 N4_4 C3_4 N2_4 -117.5(14) . . . . ?
C6_4 N4_4 C3_4 N2_4 74.2(18) . . . . ?
C4_4 N4_4 C3_4 C2_4 -7.7(16) . . . . ?
C6_4 N4_4 C3_4 C2_4 -175.9(16) . . . . ?
C1_4 N2_4 C3_4 N4_4 115.3(14) . . . . ?
C5_4 N2_4 C3_4 N4_4 -82.7(18) . . . . ?
C1_4 N2_4 C3_4 C2_4 5.5(15) . . . . ?
C5_4 N2_4 C3_4 C2_4 167.4(16) . . . . ?
N1_4 C2_4 C3_4 N4_4 -120.6(10) . . . . ?
N3_4 C2_4 C3_4 N4_4 0.3(12) . . . . ?
N1_4 C2_4 C3_4 N2_4 -3.9(11) . . . . ?
N3_4 C2_4 C3_4 N2_4 116.9(10) . . . . ?
C3_4 N4_4 C4_4 O2_4 -175.3(16) . . . . ?
C6_4 N4_4 C4_4 O2_4 -7(3) . . . . ?
C3_4 N4_4 C4_4 N3_4 12(2) . . . . ?
C6_4 N4_4 C4_4 N3_4 -179.7(17) . . . . ?
C6_3 N3_4 C4_4 O2_4 15(3) . . . . ?
C2_4 N3_4 C4_4 O2_4 175.1(14) . . . . ?
C6_3 N3_4 C4_4 N4_4 -171.7(13) . . . . ?
C2_4 N3_4 C4_4 N4_4 -12(2) . . . . ?
C1_4 N2_4 C5_4 N1_5 -112.5(19) . . . . ?
C3_4 N2_4 C5_4 N1_5 88(2) . . . . ?
C4_4 N4_4 C6_4 N3_5 112.0(17) . . . . ?
C3_4 N4_4 C6_4 N3_5 -81(2) . . . . ?
N2_4 C5_4 N1_5 C1_5 110(2) . . . . ?
N2_4 C5_4 N1_5 C2_5 -79(2) . . . . ?
N4_4 C6_4 N3_5 C4_5 -103(2) . . . . ?
N4_4 C6_4 N3_5 C2_5 83(2) . . . . ?
C2_5 N1_5 C1_5 O1_5 -175(2) . . . . ?
C5_4 N1_5 C1_5 O1_5 -3(5) . . . . ?
C2_5 N1_5 C1_5 N2_5 4(3) . . . . ?
C5_4 N1_5 C1_5 N2_5 175(2) . . . . ?
C5_5 N2_5 C1_5 O1_5 4(5) . . . . ?
C3_5 N2_5 C1_5 O1_5 177(2) . . . . ?
C5_5 N2_5 C1_5 N1_5 -174.2(19) . . . . ?
C3_5 N2_5 C1_5 N1_5 -1(3) . . . . ?
C1_5 N1_5 C2_5 N3_5 -114(2) . . . . ?
C5_4 N1_5 C2_5 N3_5 74(2) . . . . ?
C1_5 N1_5 C2_5 C3_5 -4(2) . . . . ?
C5_4 N1_5 C2_5 C3_5 -175.5(17) . . . . ?
C4_5 N3_5 C2_5 N1_5 106.2(18) . . . . ?
C6_4 N3_5 C2_5 N1_5 -80(2) . . . . ?
C4_5 N3_5 C2_5 C3_5 -5.2(19) . . . . ?
C6_4 N3_5 C2_5 C3_5 169.0(17) . . . . ?
C4_5 N4_5 C3_5 N2_5 -115.8(17) . . . . ?
C6_5 N4_5 C3_5 N2_5 72(2) . . . . ?
C4_5 N4_5 C3_5 C2_5 -5.1(19) . . . . ?
C6_5 N4_5 C3_5 C2_5 -177.4(17) . . . . ?
C1_5 N2_5 C3_5 N4_5 110(2) . . . . ?
C5_5 N2_5 C3_5 N4_5 -77(2) . . . . ?
C1_5 N2_5 C3_5 C2_5 -1(2) . . . . ?
C5_5 N2_5 C3_5 C2_5 171.7(19) . . . . ?
N1_5 C2_5 C3_5 N4_5 -115.4(13) . . . . ?
N3_5 C2_5 C3_5 N4_5 5.7(14) . . . . ?
N1_5 C2_5 C3_5 N2_5 3.1(14) . . . . ?
N3_5 C2_5 C3_5 N2_5 124.2(12) . . . . ?
C3_5 N4_5 C4_5 O2_5 -172.1(17) . . . . ?
C6_5 N4_5 C4_5 O2_5 0(4) . . . . ?
C3_5 N4_5 C4_5 N3_5 2(2) . . . . ?
C6_5 N4_5 C4_5 N3_5 174.6(17) . . . . ?
C6_4 N3_5 C4_5 O2_5 3(3) . . . . ?
C2_5 N3_5 C4_5 O2_5 176.9(16) . . . . ?
C6_4 N3_5 C4_5 N4_5 -171.9(17) . . . . ?
C2_5 N3_5 C4_5 N4_5 2(2) . . . . ?
C1_5 N2_5 C5_5 N1_6 -108(3) . . . . ?
C3_5 N2_5 C5_5 N1_6 80(3) . . . . ?
C4_5 N4_5 C6_5 N3_6 108(2) . . . . ?
C3_5 N4_5 C6_5 N3_6 -80(2) . . . . ?
N2_5 C5_5 N1_6 C1_6 99(2) . . . . ?
N2_5 C5_5 N1_6 C2_6 -71(2) . . . . ?
N4_5 C6_5 N3_6 C4_6 -115(2) . . . . ?
N4_5 C6_5 N3_6 C2_6 80(2) . . . . ?
C2_6 N1_6 C1_6 O1_6 -175(2) . . . . ?
C5_5 N1_6 C1_6 O1_6 14(4) . . . . ?
C2_6 N1_6 C1_6 N2_6 -4(3) . . . . ?
C5_5 N1_6 C1_6 N2_6 -175.0(15) . . . . ?
C5_6 N2_6 C1_6 O1_6 12(3) . . . . ?
C3_6 N2_6 C1_6 O1_6 168.6(19) . . . . ?
C5_6 N2_6 C1_6 N1_6 -160.3(18) . . . . ?
C3_6 N2_6 C1_6 N1_6 -3(2) . . . . ?
C1_6 N1_6 C2_6 N3_6 -103.0(19) . . . . ?
C5_5 N1_6 C2_6 N3_6 67(2) . . . . ?
C1_6 N1_6 C2_6 C3_6 9(2) . . . . ?
C5_5 N1_6 C2_6 C3_6 179.1(16) . . . . ?
C4_6 N3_6 C2_6 N1_6 121.3(16) . . . . ?
C6_5 N3_6 C2_6 N1_6 -72.2(17) . . . . ?
C4_6 N3_6 C2_6 C3_6 8.1(18) . . . . ?
C6_5 N3_6 C2_6 C3_6 174.6(13) . . . . ?
C4_6 N4_6 C3_6 N2_6 -111.3(17) . . . . ?
C6_6 N4_6 C3_6 N2_6 80.5(18) . . . . ?
C4_6 N4_6 C3_6 C2_6 -1.9(18) . . . . ?
C6_6 N4_6 C3_6 C2_6 -170.0(15) . . . . ?
C1_6 N2_6 C3_6 N4_6 118.5(15) . . . . ?
C5_6 N2_6 C3_6 N4_6 -85.0(17) . . . . ?
C1_6 N2_6 C3_6 C2_6 8.1(16) . . . . ?
C5_6 N2_6 C3_6 C2_6 164.5(15) . . . . ?
N1_6 C2_6 C3_6 N4_6 -126.9(12) . . . . ?
N3_6 C2_6 C3_6 N4_6 -3.5(13) . . . . ?
N1_6 C2_6 C3_6 N2_6 -9.7(13) . . . . ?
N3_6 C2_6 C3_6 N2_6 113.7(11) . . . . ?
C2_6 N3_6 C4_6 O2_6 -179.1(19) . . . . ?
C6_5 N3_6 C4_6 O2_6 14(3) . . . . ?
C2_6 N3_6 C4_6 N4_6 -9(2) . . . . ?
C6_5 N3_6 C4_6 N4_6 -175.8(15) . . . . ?
C3_6 N4_6 C4_6 O2_6 176.5(18) . . . . ?
C6_6 N4_6 C4_6 O2_6 -15(3) . . . . ?
C3_6 N4_6 C4_6 N3_6 7(2) . . . . ?
C6_6 N4_6 C4_6 N3_6 175.5(15) . . . . ?
C1_6 N2_6 C5_6 N1_7 -122.7(18) . . . . ?
C3_6 N2_6 C5_6 N1_7 83.7(18) . . . . ?
C4_6 N4_6 C6_6 N3_7 110(2) . . . . ?
C3_6 N4_6 C6_6 N3_7 -83(2) . . . . ?
N2_6 C5_6 N1_7 C1_7 107.8(15) . . . . ?
N2_6 C5_6 N1_7 C2_7 -78.5(17) . . . . ?
N4_6 C6_6 N3_7 C4_7 -112.9(16) . . . . ?
N4_6 C6_6 N3_7 C2_7 79.3(17) . . . . ?
C2_7 N1_7 C1_7 O1_7 177.6(14) . . . . ?
C5_6 N1_7 C1_7 O1_7 -8(2) . . . . ?
C2_7 N1_7 C1_7 N2_7 -0.4(17) . . . . ?
C5_6 N1_7 C1_7 N2_7 174.0(12) . . . . ?
C5_7 N2_7 C1_7 O1_7 15(2) . . . . ?
C3_7 N2_7 C1_7 O1_7 180.0(12) . . . . ?
C5_7 N2_7 C1_7 N1_7 -166.8(13) . . . . ?
C3_7 N2_7 C1_7 N1_7 -1.9(16) . . . . ?
C1_7 N1_7 C2_7 N3_7 -110.1(13) . . . . ?
C5_6 N1_7 C2_7 N3_7 76.1(15) . . . . ?
C1_7 N1_7 C2_7 C3_7 2.4(15) . . . . ?
C5_6 N1_7 C2_7 C3_7 -171.5(12) . . . . ?
C4_7 N3_7 C2_7 N1_7 114.1(13) . . . . ?
C6_6 N3_7 C2_7 N1_7 -77.3(15) . . . . ?
C4_7 N3_7 C2_7 C3_7 0.2(14) . . . . ?
C6_6 N3_7 C2_7 C3_7 168.8(12) . . . . ?
C4_7 N4_7 C3_7 N2_7 -114.4(12) . . . . ?
C6_7 N4_7 C3_7 N2_7 78.5(14) . . . . ?
C4_7 N4_7 C3_7 C2_7 -3.5(14) . . . . ?
C6_7 N4_7 C3_7 C2_7 -170.6(11) . . . . ?
C1_7 N2_7 C3_7 N4_7 114.8(12) . . . . ?
C5_7 N2_7 C3_7 N4_7 -80.6(15) . . . . ?
C1_7 N2_7 C3_7 C2_7 3.1(13) . . . . ?
C5_7 N2_7 C3_7 C2_7 167.7(12) . . . . ?
N1_7 C2_7 C3_7 N4_7 -122.1(10) . . . . ?
N3_7 C2_7 C3_7 N4_7 1.8(11) . . . . ?
N1_7 C2_7 C3_7 N2_7 -3.2(12) . . . . ?
N3_7 C2_7 C3_7 N2_7 120.8(9) . . . . ?
C6_6 N3_7 C4_7 O2_7 10(3) . . . . ?
C2_7 N3_7 C4_7 O2_7 179.1(15) . . . . ?
C6_6 N3_7 C4_7 N4_7 -171.3(13) . . . . ?
C2_7 N3_7 C4_7 N4_7 -2.3(17) . . . . ?
C3_7 N4_7 C4_7 O2_7 -177.7(15) . . . . ?
C6_7 N4_7 C4_7 O2_7 -10(3) . . . . ?
C3_7 N4_7 C4_7 N3_7 3.7(17) . . . . ?
C6_7 N4_7 C4_7 N3_7 171.8(12) . . . . ?
C1_1 N1_1 C5_7 N2_7 112.6(14) . . . . ?
C2_1 N1_1 C5_7 N2_7 -73.0(18) . . . . ?
C1_7 N2_7 C5_7 N1_1 -116.0(15) . . . . ?
C3_7 N2_7 C5_7 N1_1 81.5(17) . . . . ?
C4_7 N4_7 C6_7 N3_1 112.4(14) . . . . ?
C3_7 N4_7 C6_7 N3_1 -81.0(15) . . . . ?
C4_1 N3_1 C6_7 N4_7 -121.3(14) . . . . ?
C2_1 N3_1 C6_7 N4_7 88.8(14) . . . . ?
C5_8 N1_8 C1_8 C2_8 0.0 . . . . ?
C6_8 N1_8 C1_8 C2_8 177.8(19) . . . . ?
N1_8 C1_8 C2_8 C3_8 0.0 . . . . ?
C1_8 C2_8 C3_8 C4_8 0.0 . . . . ?
C1_8 C2_8 C3_8 C7_8 -178.1(14) . . . . ?
C2_8 C3_8 C4_8 C5_8 0.0 . . . . ?
C7_8 C3_8 C4_8 C5_8 178.4(12) . . . . ?
C3_8 C4_8 C5_8 N1_8 0.0 . . . . ?
C1_8 N1_8 C5_8 C4_8 0.0 . . . . ?
C6_8 N1_8 C5_8 C4_8 -177.9(18) . . . . ?
C4_8 C3_8 C7_8 C8_8 -179.3(14) . . . . ?
C2_8 C3_8 C7_8 C8_8 -1(2) . . . . ?
C3_8 C7_8 C8_8 C9_8 -173.6(11) . . . . ?
C7_8 C8_8 C9_8 C10_8 171.3(13) . . . . ?
C7_8 C8_8 C9_8 C14_8 -2(2) . . . . ?
C14_8 C9_8 C10_8 C11_8 0.0 . . . . ?
C8_8 C9_8 C10_8 C11_8 -174.0(9) . . . . ?
C9_8 C10_8 C11_8 C12_8 0.0 . . . . ?
C10_8 C11_8 C12_8 C13_8 0.0 . . . . ?
C10_8 C11_8 C12_8 C15_8 171.8(8) . . . . ?
C11_8 C12_8 C13_8 C14_8 0.0 . . . . ?
C15_8 C12_8 C13_8 C14_8 -172.0(8) . . . . ?
C12_8 C13_8 C14_8 C9_8 0.0 . . . . ?
C10_8 C9_8 C14_8 C13_8 0.0 . . . . ?
C8_8 C9_8 C14_8 C13_8 172.9(11) . . . . ?
C13_8 C12_8 C15_8 C16_8 -73.3(12) . . . . ?
C11_8 C12_8 C15_8 C16_8 114.8(11) . . . . ?
C13_8 C12_8 C15_8 C31_8 109.1(10) . . . 2_576 ?
C11_8 C12_8 C15_8 C31_8 -62.8(11) . . . 2_576 ?
C31_8 C15_8 C16_8 C31_8 -4(2) 2_576 . . . ?
C12_8 C15_8 C16_8 C31_8 178.2(9) . . . . ?
C31_8 C15_8 C16_8 C17_8 177.1(10) 2_576 . . . ?
C12_8 C15_8 C16_8 C17_8 -0.5(17) . . . . ?
C15_8 C16_8 C17_8 C18_8 -73.1(11) . . . . ?
C31_8 C16_8 C17_8 C18_8 108.2(11) . . . . ?
C15_8 C16_8 C17_8 C22_8 112.3(11) . . . . ?
C31_8 C16_8 C17_8 C22_8 -66.4(11) . . . . ?
C22_8 C17_8 C18_8 C19_8 0.0 . . . . ?
C16_8 C17_8 C18_8 C19_8 -174.6(8) . . . . ?
C17_8 C18_8 C19_8 C20_8 0.0 . . . . ?
C18_8 C19_8 C20_8 C21_8 0.0 . . . . ?
C18_8 C19_8 C20_8 C23_8 178.8(7) . . . . ?
C19_8 C20_8 C21_8 C22_8 0.0 . . . . ?
C23_8 C20_8 C21_8 C22_8 -178.6(8) . . . . ?
C20_8 C21_8 C22_8 C17_8 0.0 . . . . ?
C18_8 C17_8 C22_8 C21_8 0.0 . . . . ?
C16_8 C17_8 C22_8 C21_8 174.7(7) . . . . ?
C21_8 C20_8 C23_8 C24_8 -3.6(17) . . . . ?
C19_8 C20_8 C23_8 C24_8 177.8(12) . . . . ?
C20_8 C23_8 C24_8 C25_8 179.1(8) . . . . ?
C23_8 C24_8 C25_8 C26_8 -6.6(19) . . . . ?
C23_8 C24_8 C25_8 C29_8 174.1(12) . . . . ?
C29_8 C25_8 C26_8 C27_8 0.0 . . . . ?
C24_8 C25_8 C26_8 C27_8 -179.2(10) . . . . ?
C25_8 C26_8 C27_8 N2_8 0.0 . . . . ?
C26_8 C27_8 N2_8 C28_8 0.0 . . . . ?
C26_8 C27_8 N2_8 C30_8 172.1(11) . . . . ?
C27_8 N2_8 C28_8 C29_8 0.0 . . . . ?
C30_8 N2_8 C28_8 C29_8 -173.2(9) . . . . ?
N2_8 C28_8 C29_8 C25_8 0.0 . . . . ?
C26_8 C25_8 C29_8 C28_8 0.0 . . . . ?
C24_8 C25_8 C29_8 C28_8 179.3(9) . . . . ?
C15_8 C16_8 C31_8 C15_8 4(2) . . . 2_576 ?
C17_8 C16_8 C31_8 C15_8 -177.1(9) . . . 2_576 ?
C15_8 C16_8 C31_8 C32_8 177.2(11) . . . . ?
C17_8 C16_8 C31_8 C32_8 -4.1(17) . . . . ?
